data_4346723
loop_
_publ_author_name
'Jung, Jieun'
'Neu, Heather M.'
'Leeladee, Pannee'
'Siegler, Maxime A.'
'Ohkubo, Kei'
'Goldberg, David P.'
'Fukuzumi, Shunichi'

_publ_section_title
;
 Photocatalytic Oxygenation of Substrates by Dioxygen with Protonated
 Manganese(III) Corrolazine.
;
_journal_issue 7
_journal_name_full 'Inorganic chemistry'
_journal_page_first 3218
_journal_page_last 3228
_journal_paper_doi 10.1021/acs.inorgchem.5b02019
_journal_volume 55
_journal_year 2016
_chemical_formula_moiety 'C97 H105 F3 Mn N7 O3 S'
_chemical_formula_sum 'C97 H105 F3 Mn N7 O3 S'
_chemical_formula_weight 1560.88
_space_group_IT_number 14
_space_group_name_Hall '-P 2yn'
_space_group_name_H-M_alt 'P 1 21/n 1'
_symmetry_cell_setting monoclinic
_symmetry_space_group_name_Hall '-P 2yn'
_symmetry_space_group_name_H-M 'P 1 21/n 1'
_atom_sites_solution_hydrogens difmap
_atom_sites_solution_primary direct
_atom_sites_solution_secondary difmap
_audit_creation_method SHELXL-97
_cell_angle_alpha 90.00
_cell_angle_beta 110.584(3)
_cell_angle_gamma 90.00
_cell_formula_units_Z 4
_cell_length_a 19.9174(5)
_cell_length_b 21.8922(4)
_cell_length_c 20.3238(5)
_cell_measurement_reflns_used 12438
_cell_measurement_temperature 110(2)
_cell_measurement_theta_max 25.13
_cell_measurement_theta_min 1.77
_cell_volume 8296.1(4)
_computing_cell_refinement
;
CrysAlisPro, Agilent Technologies,
Version 1.171.35.11 (release 16-05-2011 CrysAlis171 .NET)
(compiled May 16 2011,17:55:39)
;
_computing_data_collection
;
CrysAlisPro, Agilent Technologies,
Version 1.171.35.11 (release 16-05-2011 CrysAlis171 .NET)
(compiled May 16 2011,17:55:39)
;
_computing_data_reduction
;
CrysAlisPro, Agilent Technologies,
Version 1.171.35.11 (release 16-05-2011 CrysAlis171 .NET)
(compiled May 16 2011,17:55:39)
;
_computing_molecular_graphics 'SHELXTL v6.10 (Sheldrick, 2008)'
_computing_publication_material 'SHELXTL v6.10 (Sheldrick, 2008)'
_computing_structure_refinement 'SHELXL-97 (Sheldrick, 2008)'
_computing_structure_solution 'SHELXS-97 (Sheldrick, 2008)'
_diffrn_ambient_temperature 110(2)
_diffrn_detector_area_resol_mean 15.989
_diffrn_measured_fraction_theta_full 0.999
_diffrn_measured_fraction_theta_max 0.999
_diffrn_measurement_device_type 'Goniometer KM4/Xcalibur, detector: Sapphire3'
_diffrn_measurement_method '\w scans'
_diffrn_radiation_monochromator graphite
_diffrn_radiation_source 'Enhance (Mo) X-ray Source'
_diffrn_radiation_type MoK\a
_diffrn_radiation_wavelength 0.71073
_diffrn_reflns_av_R_equivalents 0.0440
_diffrn_reflns_av_sigmaI/netI 0.0585
_diffrn_reflns_limit_h_max 23
_diffrn_reflns_limit_h_min -23
_diffrn_reflns_limit_k_max 22
_diffrn_reflns_limit_k_min -26
_diffrn_reflns_limit_l_max 22
_diffrn_reflns_limit_l_min -24
_diffrn_reflns_number 45329
_diffrn_reflns_theta_full 25.00
_diffrn_reflns_theta_max 25.00
_diffrn_reflns_theta_min 2.14
_exptl_absorpt_coefficient_mu 0.247
_exptl_absorpt_correction_T_max 0.987
_exptl_absorpt_correction_T_min 0.923
_exptl_absorpt_correction_type analytical
_exptl_absorpt_process_details
;
CrysAlisPro, Agilent Technologies,
Version 1.171.35.11 (release 16-05-2011 CrysAlis171 .NET)
(compiled May 16 2011,17:55:39)
Analytical numeric absorption correction using a multifaceted crystal
			model based on expressions derived by R.C. Clark & J.S. Reid.
(Clark, R. C. & Reid, J. S. (1995). Acta Cryst. A51, 887-897)
;
_exptl_crystal_colour black
_exptl_crystal_density_diffrn 1.250
_exptl_crystal_density_method 'not measured'
_exptl_crystal_description plate
_exptl_crystal_F_000 3312
_exptl_crystal_size_max 0.58
_exptl_crystal_size_mid 0.33
_exptl_crystal_size_min 0.06
_refine_diff_density_max 0.851
_refine_diff_density_min -0.531
_refine_diff_density_rms 0.060
_refine_ls_extinction_method none
_refine_ls_goodness_of_fit_ref 1.041
_refine_ls_hydrogen_treatment mixed
_refine_ls_matrix_type full
_refine_ls_number_parameters 1482
_refine_ls_number_reflns 14603
_refine_ls_number_restraints 1634
_refine_ls_restrained_S_all 1.032
_refine_ls_R_factor_all 0.0977
_refine_ls_R_factor_gt 0.0624
_refine_ls_shift/su_max 0.002
_refine_ls_shift/su_mean 0.000
_refine_ls_structure_factor_coef Fsqd
_refine_ls_weighting_details 'calc w=1/[\s^2^(Fo^2^)+(0.0827P)^2^+7.6181P] where P=(Fo^2^+2Fc^2^)/3'
_refine_ls_weighting_scheme calc
_refine_ls_wR_factor_gt 0.1552
_refine_ls_wR_factor_ref 0.1734
_reflns_number_gt 10025
_reflns_number_total 14603
_reflns_threshold_expression I>2\s(I)
_cod_data_source_file ic5b02019_si_003.cif
_cod_data_source_block MnIII(OTf)(TBP8Cz(H))
_cod_original_cell_volume 8296.1(3)
_cod_original_sg_symbol_H-M 'P 21/n'
_cod_database_code 4346723

loop_
_symmetry_equiv_pos_as_xyz
'x, y, z'
'-x+1/2, y+1/2, -z+1/2'
'-x, -y, -z'
'x-1/2, -y-1/2, z-1/2'

loop_
_atom_site_label
_atom_site_type_symbol
_atom_site_fract_x
_atom_site_fract_y
_atom_site_fract_z
_atom_site_U_iso_or_equiv
_atom_site_adp_type
_atom_site_occupancy
_atom_site_symmetry_multiplicity
_atom_site_calc_flag
_atom_site_refinement_flags
_atom_site_disorder_assembly
_atom_site_disorder_group
Mn1 Mn 0.31929(2) 0.62668(2) 0.57364(2) 0.02897(14) Uani 1 1 d D . .
C1 C 0.35425(17) 0.52271(15) 0.67172(16) 0.0335(7) Uani 1 1 d . . .
C2 C 0.37315(17) 0.45876(15) 0.67431(17) 0.0354(8) Uani 1 1 d . B .
C3 C 0.37913(16) 0.44473(15) 0.61021(16) 0.0333(7) Uani 1 1 d . . .
C4 C 0.36543(16) 0.50082(14) 0.56964(16) 0.0313(7) Uani 1 1 d . B .
C5 C 0.36424(16) 0.55986(14) 0.47252(16) 0.0302(7) Uani 1 1 d . . .
C6 C 0.37097(15) 0.56858(14) 0.40392(16) 0.0296(7) Uani 1 1 d . C .
C7 C 0.36418(16) 0.63043(14) 0.39030(16) 0.0314(7) Uani 1 1 d . . .
C8 C 0.35489(16) 0.65855(14) 0.44995(16) 0.0294(7) Uani 1 1 d . D .
C9 C 0.34069(16) 0.74563(14) 0.51664(15) 0.0291(7) Uani 1 1 d . . .
C10 C 0.34563(16) 0.80861(14) 0.53635(17) 0.0328(7) Uani 1 1 d . H .
C11 C 0.34542(16) 0.80960(15) 0.60530(17) 0.0353(8) Uani 1 1 d . . .
C12 C 0.33720(16) 0.74866(14) 0.62529(16) 0.0317(7) Uani 1 1 d . H .
C13 C 0.33363(16) 0.71076(14) 0.68390(16) 0.0310(7) Uani 1 1 d . . .
C14 C 0.34485(17) 0.71430(14) 0.75701(18) 0.0360(8) Uani 1 1 d . H .
C15 C 0.34910(17) 0.65492(16) 0.78251(17) 0.0361(8) Uani 1 1 d . . .
C16 C 0.34049(16) 0.61436(13) 0.72324(16) 0.0290(7) Uani 1 1 d . H .
C17 C 0.38514(18) 0.42005(15) 0.73685(17) 0.0366(8) Uani 1 1 d . . .
C18 C 0.34359(18) 0.42767(15) 0.77928(17) 0.0379(8) Uani 1 1 d . B .
H18 H 0.3090 0.4594 0.7692 0.046 Uiso 1 1 calc R . .
C19 C 0.35276(19) 0.38884(15) 0.83628(18) 0.0388(8) Uani 1 1 d . . .
H19 H 0.3239 0.3947 0.8644 0.047 Uiso 1 1 calc R B .
C20 C 0.40238(18) 0.34218(16) 0.85298(18) 0.0415(8) Uani 1 1 d . A .
C21 C 0.4452(2) 0.33588(17) 0.8115(2) 0.0485(9) Uani 1 1 d . . .
H21 H 0.4806 0.3047 0.8226 0.058 Uiso 1 1 calc R B .
C22 C 0.43736(19) 0.37375(16) 0.75485(19) 0.0444(9) Uani 1 1 d . B .
H22 H 0.4675 0.3685 0.7279 0.053 Uiso 1 1 calc R . .
C23 C 0.41019(19) 0.29710(17) 0.91318(19) 0.0477(9) Uani 0.834(5) 1 d PDU A 1
C24 C 0.4853(3) 0.2986(3) 0.9658(3) 0.0732(18) Uani 0.834(5) 1 d PDU A 1
H24A H 0.5194 0.2914 0.9417 0.110 Uiso 0.834(5) 1 calc PR A 1
H24B H 0.4908 0.2667 1.0011 0.110 Uiso 0.834(5) 1 calc PR A 1
H24C H 0.4946 0.3386 0.9888 0.110 Uiso 0.834(5) 1 calc PR A 1
C25 C 0.3579(3) 0.3105(2) 0.9515(3) 0.0589(14) Uani 0.834(5) 1 d PDU A 1
H25A H 0.3647 0.2804 0.9890 0.088 Uiso 0.834(5) 1 calc PR A 1
H25B H 0.3085 0.3082 0.9181 0.088 Uiso 0.834(5) 1 calc PR A 1
H25C H 0.3670 0.3516 0.9719 0.088 Uiso 0.834(5) 1 calc PR A 1
C26 C 0.3929(3) 0.2323(2) 0.8815(3) 0.0644(15) Uani 0.834(5) 1 d PDU A 1
H26A H 0.4268 0.2213 0.8583 0.097 Uiso 0.834(5) 1 calc PR A 1
H26B H 0.3440 0.2315 0.8470 0.097 Uiso 0.834(5) 1 calc PR A 1
H26C H 0.3969 0.2029 0.9191 0.097 Uiso 0.834(5) 1 calc PR A 1
C23' C 0.41019(19) 0.29710(17) 0.91318(19) 0.0477(9) Uani 0.166(5) 1 d PDU A 2
C24' C 0.3394(9) 0.2696(11) 0.9014(12) 0.058(5) Uani 0.166(5) 1 d PDU A 2
H24D H 0.3046 0.3020 0.8993 0.087 Uiso 0.166(5) 1 calc PR A 2
H24E H 0.3427 0.2417 0.9401 0.087 Uiso 0.166(5) 1 calc PR A 2
H24F H 0.3237 0.2470 0.8570 0.087 Uiso 0.166(5) 1 calc PR A 2
C25' C 0.4681(12) 0.2488(11) 0.9210(14) 0.071(5) Uani 0.166(5) 1 d PDU A 2
H25D H 0.4657 0.2175 0.9545 0.107 Uiso 0.166(5) 1 calc PR A 2
H25E H 0.5155 0.2682 0.9381 0.107 Uiso 0.166(5) 1 calc PR A 2
H25F H 0.4604 0.2298 0.8752 0.107 Uiso 0.166(5) 1 calc PR A 2
C26' C 0.4358(14) 0.3355(10) 0.9820(10) 0.064(5) Uani 0.166(5) 1 d PDU A 2
H26D H 0.3995 0.3663 0.9802 0.096 Uiso 0.166(5) 1 calc PR A 2
H26E H 0.4811 0.3559 0.9867 0.096 Uiso 0.166(5) 1 calc PR A 2
H26F H 0.4430 0.3086 1.0224 0.096 Uiso 0.166(5) 1 calc PR A 2
C27 C 0.39226(15) 0.38539(14) 0.58267(16) 0.0358(7) Uani 0.517(18) 1 d PDU B 1
C28 C 0.3662(6) 0.3333(5) 0.6053(6) 0.045(2) Uani 0.517(18) 1 d PDU B 1
H28 H 0.3392 0.3366 0.6355 0.054 Uiso 0.517(18) 1 calc PR B 1
C29 C 0.3806(7) 0.2766(6) 0.5828(7) 0.043(2) Uani 0.517(18) 1 d PDU B 1
H29 H 0.3631 0.2408 0.5977 0.052 Uiso 0.517(18) 1 calc PR B 1
C30 C 0.4199(7) 0.2714(5) 0.5389(7) 0.042(2) Uani 0.517(18) 1 d PDU B 1
C31 C 0.4449(8) 0.3249(6) 0.5174(7) 0.045(2) Uani 0.517(18) 1 d PDU B 1
H31 H 0.4718 0.3218 0.4871 0.054 Uiso 0.517(18) 1 calc PR B 1
C32 C 0.4314(6) 0.3819(7) 0.5391(5) 0.039(2) Uani 0.517(18) 1 d PDU B 1
H32 H 0.4488 0.4178 0.5242 0.047 Uiso 0.517(18) 1 calc PR B 1
C33 C 0.4400(6) 0.2080(5) 0.5207(8) 0.049(2) Uani 0.517(18) 1 d PDU B 1
C34 C 0.3771(7) 0.1648(5) 0.5048(8) 0.061(3) Uani 0.517(18) 1 d PDU B 1
H34A H 0.3597 0.1647 0.5443 0.092 Uiso 0.517(18) 1 calc PR B 1
H34B H 0.3923 0.1235 0.4978 0.092 Uiso 0.517(18) 1 calc PR B 1
H34C H 0.3386 0.1783 0.4621 0.092 Uiso 0.517(18) 1 calc PR B 1
C35 C 0.5038(7) 0.1846(7) 0.5852(8) 0.061(3) Uani 0.517(18) 1 d PDU B 1
H35A H 0.5448 0.2123 0.5942 0.091 Uiso 0.517(18) 1 calc PR B 1
H35B H 0.5175 0.1435 0.5754 0.091 Uiso 0.517(18) 1 calc PR B 1
H35C H 0.4894 0.1833 0.6265 0.091 Uiso 0.517(18) 1 calc PR B 1
C36 C 0.4628(10) 0.2110(10) 0.4560(8) 0.055(4) Uani 0.517(18) 1 d PDU B 1
H36A H 0.4248 0.2305 0.4171 0.082 Uiso 0.517(18) 1 calc PR B 1
H36B H 0.4711 0.1696 0.4423 0.082 Uiso 0.517(18) 1 calc PR B 1
H36C H 0.5070 0.2349 0.4674 0.082 Uiso 0.517(18) 1 calc PR B 1
C27' C 0.39226(15) 0.38539(14) 0.58267(16) 0.0358(7) Uani 0.483(18) 1 d PDU B 2
C28' C 0.3605(6) 0.3299(5) 0.5927(6) 0.0335(19) Uani 0.483(18) 1 d PDU B 2
H28' H 0.3320 0.3304 0.6216 0.040 Uiso 0.483(18) 1 calc PR B 2
C29' C 0.3686(7) 0.2753(6) 0.5627(6) 0.037(2) Uani 0.483(18) 1 d PDU B 2
H29' H 0.3456 0.2400 0.5717 0.045 Uiso 0.483(18) 1 calc PR B 2
C30' C 0.4092(7) 0.2699(6) 0.5199(7) 0.040(2) Uani 0.483(18) 1 d PDU B 2
C31' C 0.4411(8) 0.3240(6) 0.5087(8) 0.040(2) Uani 0.483(18) 1 d PDU B 2
H31' H 0.4692 0.3232 0.4795 0.049 Uiso 0.483(18) 1 calc PR B 2
C32' C 0.4327(6) 0.3787(7) 0.5392(6) 0.038(2) Uani 0.483(18) 1 d PDU B 2
H32' H 0.4559 0.4138 0.5300 0.046 Uiso 0.483(18) 1 calc PR B 2
C33' C 0.4224(7) 0.2071(5) 0.4927(8) 0.041(2) Uani 0.483(18) 1 d PDU B 2
C34' C 0.3530(8) 0.1705(6) 0.4672(11) 0.070(4) Uani 0.483(18) 1 d PDU B 2
H34D H 0.3337 0.1670 0.5053 0.105 Uiso 0.483(18) 1 calc PR B 2
H34E H 0.3626 0.1296 0.4531 0.105 Uiso 0.483(18) 1 calc PR B 2
H34F H 0.3180 0.1912 0.4270 0.105 Uiso 0.483(18) 1 calc PR B 2
C35' C 0.4788(8) 0.1730(6) 0.5540(8) 0.052(3) Uani 0.483(18) 1 d PDU B 2
H35D H 0.5243 0.1953 0.5684 0.078 Uiso 0.483(18) 1 calc PR B 2
H35E H 0.4857 0.1318 0.5388 0.078 Uiso 0.483(18) 1 calc PR B 2
H35F H 0.4620 0.1703 0.5939 0.078 Uiso 0.483(18) 1 calc PR B 2
C36' C 0.4510(10) 0.2129(10) 0.4324(9) 0.051(4) Uani 0.483(18) 1 d PDU B 2
H36D H 0.4160 0.2349 0.3933 0.076 Uiso 0.483(18) 1 calc PR B 2
H36E H 0.4589 0.1721 0.4168 0.076 Uiso 0.483(18) 1 calc PR B 2
H36F H 0.4964 0.2355 0.4486 0.076 Uiso 0.483(18) 1 calc PR B 2
C37 C 0.38226(15) 0.51785(15) 0.36149(15) 0.0355(7) Uani 0.159(3) 1 d PDU C 1
C38 C 0.4387(8) 0.4755(7) 0.3983(9) 0.047(3) Uani 0.159(3) 1 d PDU C 1
H38 H 0.4646 0.4805 0.4471 0.056 Uiso 0.159(3) 1 calc PR C 1
C39 C 0.4543(10) 0.4281(8) 0.3621(10) 0.051(3) Uani 0.159(3) 1 d PDU C 1
H39 H 0.4915 0.4005 0.3867 0.061 Uiso 0.159(3) 1 calc PR C 1
C40 C 0.4184(11) 0.4190(8) 0.2917(10) 0.049(2) Uani 0.159(3) 1 d PDU C 1
C41 C 0.3645(9) 0.4606(8) 0.2581(9) 0.044(3) Uani 0.159(3) 1 d PDU C 1
H41 H 0.3385 0.4555 0.2093 0.053 Uiso 0.159(3) 1 calc PR C 1
C42 C 0.3473(8) 0.5087(7) 0.2925(8) 0.044(3) Uani 0.159(3) 1 d PDU C 1
H42 H 0.3101 0.5360 0.2671 0.052 Uiso 0.159(3) 1 calc PR C 1
C43 C 0.4330(14) 0.3625(11) 0.2531(15) 0.065(2) Uani 0.159(3) 1 d PDU C 1
C44 C 0.4673(17) 0.3122(13) 0.3047(17) 0.071(5) Uani 0.159(3) 1 d PDU C 1
H44A H 0.5115 0.3274 0.3402 0.106 Uiso 0.159(3) 1 calc PR C 1
H44B H 0.4785 0.2776 0.2798 0.106 Uiso 0.159(3) 1 calc PR C 1
H44C H 0.4340 0.2989 0.3278 0.106 Uiso 0.159(3) 1 calc PR C 1
C45 C 0.3636(15) 0.3403(12) 0.1972(14) 0.075(4) Uani 0.159(3) 1 d PDU C 1
H45A H 0.3275 0.3328 0.2188 0.112 Uiso 0.159(3) 1 calc PR C 1
H45B H 0.3729 0.3023 0.1763 0.112 Uiso 0.159(3) 1 calc PR C 1
H45C H 0.3459 0.3715 0.1605 0.112 Uiso 0.159(3) 1 calc PR C 1
C46 C 0.483(2) 0.3824(15) 0.2153(19) 0.0996(19) Uani 0.159(3) 1 d PDU C 1
H46A H 0.5289 0.3961 0.2498 0.149 Uiso 0.159(3) 1 calc PR C 1
H46B H 0.4613 0.4159 0.1830 0.149 Uiso 0.159(3) 1 calc PR C 1
H46C H 0.4920 0.3478 0.1886 0.149 Uiso 0.159(3) 1 calc PR C 1
C37' C 0.38226(15) 0.51785(15) 0.36149(15) 0.0355(7) Uani 0.841(3) 1 d PDU C 2
C38' C 0.34800(18) 0.46098(18) 0.36077(17) 0.0405(9) Uani 0.841(3) 1 d PDU C 2
H38' H 0.3158 0.4567 0.3856 0.049 Uiso 0.841(3) 1 calc PR C 2
C39' C 0.3608(2) 0.41208(18) 0.32462(18) 0.0440(10) Uani 0.841(3) 1 d PDU C 2
H39' H 0.3369 0.3746 0.3251 0.053 Uiso 0.841(3) 1 calc PR C 2
C40' C 0.4068(2) 0.4151(2) 0.2877(2) 0.0418(9) Uani 0.841(3) 1 d PDU C 2
C41' C 0.44036(19) 0.47118(18) 0.28839(18) 0.0393(9) Uani 0.841(3) 1 d PDU C 2
H41' H 0.4726 0.4751 0.2636 0.047 Uiso 0.841(3) 1 calc PR C 2
C42' C 0.42804(18) 0.52080(17) 0.32394(17) 0.0341(8) Uani 0.841(3) 1 d PDU C 2
H42' H 0.4517 0.5582 0.3227 0.041 Uiso 0.841(3) 1 calc PR C 2
C43' C 0.4250(3) 0.3581(3) 0.2527(3) 0.0504(10) Uani 0.841(3) 1 d PDU C 2
C44' C 0.4319(5) 0.3729(3) 0.1829(3) 0.0996(19) Uani 0.841(3) 1 d PDU C 2
H44D H 0.3870 0.3907 0.1515 0.149 Uiso 0.841(3) 1 calc PR C 2
H44E H 0.4423 0.3354 0.1619 0.149 Uiso 0.841(3) 1 calc PR C 2
H44F H 0.4711 0.4022 0.1900 0.149 Uiso 0.841(3) 1 calc PR C 2
C45' C 0.3674(3) 0.3085(3) 0.2398(4) 0.0802(17) Uani 0.841(3) 1 d PDU C 2
H45D H 0.3639 0.2959 0.2847 0.120 Uiso 0.841(3) 1 calc PR C 2
H45E H 0.3805 0.2732 0.2172 0.120 Uiso 0.841(3) 1 calc PR C 2
H45F H 0.3211 0.3246 0.2091 0.120 Uiso 0.841(3) 1 calc PR C 2
C46' C 0.4940(3) 0.3310(3) 0.3017(4) 0.0733(17) Uani 0.841(3) 1 d PDU C 2
H46D H 0.5330 0.3605 0.3092 0.110 Uiso 0.841(3) 1 calc PR C 2
H46E H 0.5049 0.2936 0.2809 0.110 Uiso 0.841(3) 1 calc PR C 2
H46F H 0.4888 0.3213 0.3467 0.110 Uiso 0.841(3) 1 calc PR C 2
C47 C 0.36000(17) 0.66668(14) 0.32716(16) 0.0352(7) Uani 0.294(4) 1 d PDU D 1
C48 C 0.3032(5) 0.6605(5) 0.2678(5) 0.040(2) Uani 0.294(4) 1 d PDU D 1
H48 H 0.2666 0.6316 0.2648 0.048 Uiso 0.294(4) 1 calc PR D 1
C49 C 0.2989(6) 0.6967(5) 0.2119(6) 0.044(2) Uani 0.294(4) 1 d PDU D 1
H49 H 0.2585 0.6921 0.1700 0.053 Uiso 0.294(4) 1 calc PR D 1
C50 C 0.3506(8) 0.7400(5) 0.2130(7) 0.045(2) Uani 0.294(4) 1 d PDU D 1
C51 C 0.4081(7) 0.7441(6) 0.2760(6) 0.045(2) Uani 0.294(4) 1 d PDU D 1
H51 H 0.4449 0.7730 0.2798 0.054 Uiso 0.294(4) 1 calc PR D 1
C52 C 0.4140(6) 0.7081(5) 0.3332(6) 0.043(2) Uani 0.294(4) 1 d PDU D 1
H52 H 0.4540 0.7116 0.3756 0.052 Uiso 0.294(4) 1 calc PR D 1
C53 C 0.3391(10) 0.7893(8) 0.1571(9) 0.056(3) Uani 0.294(4) 1 d PDU D 1
C54 C 0.3414(10) 0.8547(7) 0.1834(9) 0.084(4) Uani 0.294(4) 1 d PDU D 1
H54A H 0.3785 0.8581 0.2302 0.126 Uiso 0.294(4) 1 calc PR D 1
H54B H 0.2947 0.8655 0.1861 0.126 Uiso 0.294(4) 1 calc PR D 1
H54C H 0.3527 0.8825 0.1509 0.126 Uiso 0.294(4) 1 calc PR D 1
C55 C 0.2701(8) 0.7821(8) 0.0930(7) 0.076(4) Uani 0.294(4) 1 d PDU D 1
H55A H 0.2658 0.7398 0.0763 0.115 Uiso 0.294(4) 1 calc PR D 1
H55B H 0.2718 0.8095 0.0555 0.115 Uiso 0.294(4) 1 calc PR D 1
H55C H 0.2287 0.7924 0.1062 0.115 Uiso 0.294(4) 1 calc PR D 1
C56 C 0.3990(9) 0.7843(9) 0.1274(9) 0.083(4) Uani 0.294(4) 1 d PDU D 1
H56A H 0.4455 0.7886 0.1656 0.125 Uiso 0.294(4) 1 calc PR D 1
H56B H 0.3937 0.8168 0.0927 0.125 Uiso 0.294(4) 1 calc PR D 1
H56C H 0.3966 0.7444 0.1048 0.125 Uiso 0.294(4) 1 calc PR D 1
C47' C 0.36000(17) 0.66668(14) 0.32716(16) 0.0352(7) Uani 0.706(4) 1 d PDU D 2
C48' C 0.2937(3) 0.6934(2) 0.2867(2) 0.0510(14) Uani 0.706(4) 1 d PDU D 2
H48' H 0.2522 0.6840 0.2977 0.061 Uiso 0.706(4) 1 calc PR D 2
C49' C 0.2875(3) 0.7327(3) 0.2317(3) 0.0558(15) Uani 0.706(4) 1 d PDU D 2
H49' H 0.2420 0.7498 0.2059 0.067 Uiso 0.706(4) 1 calc PR D 2
C50' C 0.3458(4) 0.7477(2) 0.2136(3) 0.0427(13) Uani 0.706(4) 1 d PDU D 2
C51' C 0.4101(3) 0.7221(3) 0.2526(3) 0.0568(16) Uani 0.706(4) 1 d PDU D 2
H51' H 0.4514 0.7316 0.2414 0.068 Uiso 0.706(4) 1 calc PR D 2
C52' C 0.4169(3) 0.6828(2) 0.3082(3) 0.0519(14) Uani 0.706(4) 1 d PDU D 2
H52' H 0.4628 0.6664 0.3339 0.062 Uiso 0.706(4) 1 calc PR D 2
C53' C 0.3409(4) 0.7899(4) 0.1522(4) 0.0514(15) Uani 0.706(4) 1 d PDU D 2
C54' C 0.2734(3) 0.8284(3) 0.1360(3) 0.0639(17) Uani 0.706(4) 1 d PDU D 2
H54D H 0.2312 0.8019 0.1205 0.096 Uiso 0.706(4) 1 calc PR D 2
H54E H 0.2708 0.8578 0.0988 0.096 Uiso 0.706(4) 1 calc PR D 2
H54F H 0.2749 0.8505 0.1785 0.096 Uiso 0.706(4) 1 calc PR D 2
C55' C 0.3365(4) 0.7529(3) 0.0867(3) 0.0630(17) Uani 0.706(4) 1 d PDU D 2
H55D H 0.3781 0.7257 0.0979 0.095 Uiso 0.706(4) 1 calc PR D 2
H55E H 0.3364 0.7809 0.0490 0.095 Uiso 0.706(4) 1 calc PR D 2
H55F H 0.2924 0.7287 0.0713 0.095 Uiso 0.706(4) 1 calc PR D 2
C56' C 0.4059(3) 0.8312(3) 0.1733(3) 0.0659(18) Uani 0.706(4) 1 d PDU D 2
H56D H 0.4102 0.8524 0.2170 0.099 Uiso 0.706(4) 1 calc PR D 2
H56E H 0.4006 0.8613 0.1360 0.099 Uiso 0.706(4) 1 calc PR D 2
H56F H 0.4491 0.8067 0.1804 0.099 Uiso 0.706(4) 1 calc PR D 2
C57 C 0.35042(17) 0.85822(14) 0.48962(18) 0.0357(8) Uani 1 1 d . . .
C58 C 0.30854(19) 0.85606(15) 0.41855(19) 0.0436(9) Uani 1 1 d . H .
H58 H 0.2757 0.8233 0.4015 0.052 Uiso 1 1 calc R . .
C59 C 0.3136(2) 0.90039(16) 0.37246(19) 0.0456(9) Uani 1 1 d . . .
H59 H 0.2846 0.8970 0.3242 0.055 Uiso 1 1 calc R H .
C60 C 0.35952(18) 0.94971(15) 0.39391(19) 0.0405(8) Uani 1 1 d . E .
C61 C 0.39941(18) 0.95248(15) 0.4656(2) 0.0417(9) Uani 1 1 d . . .
H61 H 0.4307 0.9862 0.4828 0.050 Uiso 1 1 calc R H .
C62 C 0.39554(18) 0.90841(15) 0.51280(19) 0.0388(8) Uani 1 1 d . H .
H62 H 0.4237 0.9124 0.5612 0.047 Uiso 1 1 calc R . .
C63 C 0.3652(2) 0.99766(16) 0.3412(2) 0.0499(9) Uani 0.682(5) 1 d PDU E 1
C64 C 0.2984(4) 1.0372(3) 0.3192(4) 0.071(2) Uani 0.682(5) 1 d PDU E 1
H64A H 0.2948 1.0580 0.3606 0.107 Uiso 0.682(5) 1 calc PR E 1
H64B H 0.2559 1.0115 0.2981 0.107 Uiso 0.682(5) 1 calc PR E 1
H64C H 0.3012 1.0676 0.2849 0.107 Uiso 0.682(5) 1 calc PR E 1
C65 C 0.3665(4) 0.9652(3) 0.2733(3) 0.0654(18) Uani 0.682(5) 1 d PDU E 1
H65A H 0.3715 0.9959 0.2402 0.098 Uiso 0.682(5) 1 calc PR E 1
H65B H 0.3216 0.9426 0.2515 0.098 Uiso 0.682(5) 1 calc PR E 1
H65C H 0.4070 0.9368 0.2855 0.098 Uiso 0.682(5) 1 calc PR E 1
C66 C 0.4326(3) 1.0343(3) 0.3685(3) 0.0545(16) Uani 0.682(5) 1 d PDU E 1
H66A H 0.4368 1.0603 0.3308 0.082 Uiso 0.682(5) 1 calc PR E 1
H66B H 0.4739 1.0067 0.3849 0.082 Uiso 0.682(5) 1 calc PR E 1
H66C H 0.4314 1.0599 0.4076 0.082 Uiso 0.682(5) 1 calc PR E 1
C63' C 0.3652(2) 0.99766(16) 0.3412(2) 0.0499(9) Uani 0.318(5) 1 d PDU E 2
C64' C 0.4379(7) 0.9905(6) 0.3330(8) 0.064(3) Uani 0.318(5) 1 d PDU E 2
H64D H 0.4415 0.9497 0.3148 0.097 Uiso 0.318(5) 1 calc PR E 2
H64E H 0.4761 0.9960 0.3788 0.097 Uiso 0.318(5) 1 calc PR E 2
H64F H 0.4430 1.0214 0.3001 0.097 Uiso 0.318(5) 1 calc PR E 2
C65' C 0.3629(9) 1.0633(5) 0.3719(8) 0.074(4) Uani 0.318(5) 1 d PDU E 2
H65D H 0.3638 1.0941 0.3372 0.111 Uiso 0.318(5) 1 calc PR E 2
H65E H 0.4046 1.0688 0.4150 0.111 Uiso 0.318(5) 1 calc PR E 2
H65F H 0.3189 1.0679 0.3825 0.111 Uiso 0.318(5) 1 calc PR E 2
C66' C 0.3068(8) 0.9960(7) 0.2716(7) 0.073(4) Uani 0.318(5) 1 d PDU E 2
H66D H 0.3152 1.0275 0.2412 0.110 Uiso 0.318(5) 1 calc PR E 2
H66E H 0.2607 1.0035 0.2775 0.110 Uiso 0.318(5) 1 calc PR E 2
H66F H 0.3058 0.9557 0.2502 0.110 Uiso 0.318(5) 1 calc PR E 2
C67 C 0.35193(17) 0.86794(14) 0.64527(17) 0.0348(8) Uani 1 1 d . H .
C68 C 0.30378(18) 0.91506(16) 0.61621(18) 0.0408(8) Uani 1 1 d . . .
H68 H 0.2633 0.9075 0.5751 0.049 Uiso 1 1 calc R H .
C69 C 0.31351(19) 0.97248(16) 0.64579(18) 0.0413(8) Uani 1 1 d . H .
H69 H 0.2791 1.0034 0.6250 0.050 Uiso 1 1 calc R . .
C70 C 0.37210(18) 0.98628(14) 0.70492(17) 0.0348(8) Uani 1 1 d . . .
C71 C 0.41806(17) 0.93832(14) 0.73577(17) 0.0345(7) Uani 1 1 d . H .
H71 H 0.4574 0.9456 0.7780 0.041 Uiso 1 1 calc R . .
C72 C 0.40829(17) 0.88016(14) 0.70682(17) 0.0344(7) Uani 1 1 d . . .
H72 H 0.4407 0.8484 0.7295 0.041 Uiso 1 1 calc R H .
C73 C 0.3846(2) 1.05269(15) 0.73132(19) 0.0437(9) Uani 1 1 d . H .
C74 C 0.3900(3) 1.09282(19) 0.6714(2) 0.0726(13) Uani 1 1 d . . .
H74A H 0.4316 1.0802 0.6596 0.109 Uiso 1 1 calc R H .
H74B H 0.3956 1.1357 0.6863 0.109 Uiso 1 1 calc R . .
H74C H 0.3463 1.0882 0.6300 0.109 Uiso 1 1 calc R . .
C75 C 0.3203(2) 1.07466(17) 0.7504(2) 0.0542(10) Uani 1 1 d . . .
H75A H 0.2760 1.0690 0.7099 0.081 Uiso 1 1 calc R H .
H75B H 0.3263 1.1180 0.7630 0.081 Uiso 1 1 calc R . .
H75C H 0.3178 1.0510 0.7903 0.081 Uiso 1 1 calc R . .
C76 C 0.4530(2) 1.06021(17) 0.7942(2) 0.0555(10) Uani 1 1 d . . .
H76A H 0.4504 1.0352 0.8332 0.083 Uiso 1 1 calc R H .
H76B H 0.4590 1.1032 0.8085 0.083 Uiso 1 1 calc R . .
H76C H 0.4940 1.0471 0.7817 0.083 Uiso 1 1 calc R . .
C77 C 0.35453(17) 0.77018(14) 0.80102(17) 0.0349(8) Uani 1 1 d . . .
C78 C 0.29856(18) 0.81094(15) 0.79214(18) 0.0400(8) Uani 1 1 d . H .
H78 H 0.2548 0.8062 0.7537 0.048 Uiso 1 1 calc R . .
C79 C 0.30654(18) 0.85858(15) 0.83941(18) 0.0394(8) Uani 1 1 d . . .
H79 H 0.2678 0.8861 0.8324 0.047 Uiso 1 1 calc R H .
C80 C 0.36897(17) 0.86730(14) 0.89635(17) 0.0341(7) Uani 1 1 d . F .
C81 C 0.42523(18) 0.82803(15) 0.90264(18) 0.0408(8) Uani 1 1 d . . .
H81 H 0.4699 0.8342 0.9395 0.049 Uiso 1 1 calc R H .
C82 C 0.41791(18) 0.77970(16) 0.85635(18) 0.0414(8) Uani 1 1 d . H .
H82 H 0.4572 0.7528 0.8629 0.050 Uiso 1 1 calc R . .
C83 C 0.37553(19) 0.91878(16) 0.94927(18) 0.0408(8) Uani 0.338(13) 1 d PDU F 1
C84 C 0.4082(11) 0.9716(6) 0.9226(7) 0.063(4) Uani 0.338(13) 1 d PDU F 1
H84A H 0.3750 0.9846 0.8765 0.094 Uiso 0.338(13) 1 calc PR F 1
H84B H 0.4536 0.9585 0.9183 0.094 Uiso 0.338(13) 1 calc PR F 1
H84C H 0.4172 1.0057 0.9557 0.094 Uiso 0.338(13) 1 calc PR F 1
C85 C 0.3099(8) 0.9304(11) 0.9630(13) 0.062(5) Uani 0.338(13) 1 d PDU F 1
H85A H 0.2756 0.9517 0.9228 0.093 Uiso 0.338(13) 1 calc PR F 1
H85B H 0.3207 0.9558 1.0052 0.093 Uiso 0.338(13) 1 calc PR F 1
H85C H 0.2892 0.8916 0.9704 0.093 Uiso 0.338(13) 1 calc PR F 1
C86 C 0.4400(8) 0.9000(8) 1.0173(8) 0.048(4) Uani 0.338(13) 1 d PDU F 1
H86A H 0.4490 0.9325 1.0524 0.072 Uiso 0.338(13) 1 calc PR F 1
H86B H 0.4830 0.8936 1.0053 0.072 Uiso 0.338(13) 1 calc PR F 1
H86C H 0.4281 0.8621 1.0364 0.072 Uiso 0.338(13) 1 calc PR F 1
C83' C 0.37553(19) 0.91878(16) 0.94927(18) 0.0408(8) Uani 0.662(13) 1 d PDU F 2
C84' C 0.3563(6) 0.9817(3) 0.9086(4) 0.062(2) Uani 0.662(13) 1 d PDU F 2
H84D H 0.3871 0.9877 0.8808 0.093 Uiso 0.662(13) 1 calc PR F 2
H84E H 0.3639 1.0151 0.9426 0.093 Uiso 0.662(13) 1 calc PR F 2
H84F H 0.3060 0.9812 0.8774 0.093 Uiso 0.662(13) 1 calc PR F 2
C85' C 0.3167(5) 0.9120(5) 0.9802(5) 0.048(2) Uani 0.662(13) 1 d PDU F 2
H85D H 0.2698 0.9131 0.9423 0.071 Uiso 0.662(13) 1 calc PR F 2
H85E H 0.3200 0.9456 1.0131 0.071 Uiso 0.662(13) 1 calc PR F 2
H85F H 0.3224 0.8729 1.0052 0.071 Uiso 0.662(13) 1 calc PR F 2
C86' C 0.4474(4) 0.9259(5) 1.0064(6) 0.069(3) Uani 0.662(13) 1 d PDU F 2
H86D H 0.4608 0.8875 1.0325 0.103 Uiso 0.662(13) 1 calc PR F 2
H86E H 0.4449 0.9586 1.0385 0.103 Uiso 0.662(13) 1 calc PR F 2
H86F H 0.4834 0.9364 0.9855 0.103 Uiso 0.662(13) 1 calc PR F 2
C87 C 0.35741(18) 0.63228(16) 0.85321(17) 0.0383(8) Uani 1 1 d . G .
C88 C 0.32387(19) 0.66106(17) 0.89493(18) 0.0437(9) Uani 1 1 d . . .
H88 H 0.2991 0.6985 0.8798 0.052 Uiso 1 1 calc R H .
C89 C 0.3266(2) 0.63537(18) 0.95798(19) 0.0482(9) Uani 1 1 d . G .
H89 H 0.3026 0.6554 0.9848 0.058 Uiso 1 1 calc R . .
C90 C 0.3634(2) 0.58103(17) 0.98373(18) 0.0460(9) Uani 1 1 d . . .
C91 C 0.3978(2) 0.55354(17) 0.94313(18) 0.0494(9) Uani 1 1 d . G .
H91 H 0.4242 0.5170 0.9593 0.059 Uiso 1 1 calc R . .
C92 C 0.3947(2) 0.57813(17) 0.87924(18) 0.0466(9) Uani 1 1 d . . .
H92 H 0.4184 0.5577 0.8524 0.056 Uiso 1 1 calc R G .
C93 C 0.3676(2) 0.5506(2) 1.0537(2) 0.0597(10) Uani 0.810(6) 1 d PDU G 1
C94 C 0.3526(3) 0.5990(3) 1.1046(2) 0.0632(15) Uani 0.810(6) 1 d PDU G 1
H94A H 0.3047 0.6165 1.0820 0.095 Uiso 0.810(6) 1 calc PR G 1
H94B H 0.3885 0.6315 1.1148 0.095 Uiso 0.810(6) 1 calc PR G 1
H94C H 0.3552 0.5789 1.1485 0.095 Uiso 0.810(6) 1 calc PR G 1
C95 C 0.4441(3) 0.5267(3) 1.0945(2) 0.0601(16) Uani 0.810(6) 1 d PDU G 1
H95A H 0.4471 0.5133 1.1414 0.090 Uiso 0.810(6) 1 calc PR G 1
H95B H 0.4789 0.5594 1.0987 0.090 Uiso 0.810(6) 1 calc PR G 1
H95C H 0.4547 0.4921 1.0690 0.090 Uiso 0.810(6) 1 calc PR G 1
C96 C 0.3136(3) 0.5009(3) 1.0412(3) 0.0695(18) Uani 0.810(6) 1 d PDU G 1
H96A H 0.2654 0.5181 1.0199 0.104 Uiso 0.810(6) 1 calc PR G 1
H96B H 0.3182 0.4815 1.0860 0.104 Uiso 0.810(6) 1 calc PR G 1
H96C H 0.3217 0.4705 1.0094 0.104 Uiso 0.810(6) 1 calc PR G 1
C93' C 0.3676(2) 0.5506(2) 1.0537(2) 0.0597(10) Uani 0.190(6) 1 d PDU G 2
C94' C 0.3694(13) 0.4760(7) 1.0356(11) 0.064(5) Uani 0.190(6) 1 d PDU G 2
H94D H 0.4191 0.4631 1.0455 0.096 Uiso 0.190(6) 1 calc PR G 2
H94E H 0.3414 0.4689 0.9859 0.096 Uiso 0.190(6) 1 calc PR G 2
H94F H 0.3488 0.4524 1.0649 0.096 Uiso 0.190(6) 1 calc PR G 2
C95' C 0.4303(11) 0.5660(12) 1.1119(9) 0.062(5) Uani 0.190(6) 1 d PDU G 2
H95D H 0.4339 0.6105 1.1172 0.093 Uiso 0.190(6) 1 calc PR G 2
H95E H 0.4728 0.5503 1.1038 0.093 Uiso 0.190(6) 1 calc PR G 2
H95F H 0.4274 0.5477 1.1549 0.093 Uiso 0.190(6) 1 calc PR G 2
C96' C 0.2929(9) 0.5541(11) 1.0560(11) 0.064(4) Uani 0.190(6) 1 d PDU G 2
H96D H 0.2875 0.5235 1.0890 0.097 Uiso 0.190(6) 1 calc PR G 2
H96E H 0.2579 0.5461 1.0090 0.097 Uiso 0.190(6) 1 calc PR G 2
H96F H 0.2847 0.5949 1.0714 0.097 Uiso 0.190(6) 1 calc PR G 2
N1 N 0.34944(14) 0.55418(12) 0.72572(14) 0.0364(6) Uani 1 1 d . H .
N2 N 0.34834(13) 0.54628(11) 0.60715(13) 0.0310(6) Uani 1 1 d . B .
N3 N 0.36971(13) 0.50680(11) 0.50576(13) 0.0298(6) Uani 1 1 d . B .
N4 N 0.35393(13) 0.61598(11) 0.49813(13) 0.0289(6) Uani 1 1 d . D .
N5 N 0.34913(14) 0.71921(12) 0.45967(14) 0.0325(6) Uani 1 1 d . D .
H5 H 0.3481(18) 0.7421(16) 0.4280(18) 0.039 Uiso 1 1 d . . .
N6 N 0.33330(13) 0.71218(11) 0.56884(12) 0.0284(6) Uani 1 1 d . H .
N7 N 0.32698(13) 0.64999(11) 0.66571(13) 0.0282(6) Uani 1 1 d . H .
S1 S 0.16149(5) 0.64793(6) 0.45353(6) 0.0408(4) Uani 0.810(2) 1 d PDU H 1
O1 O 0.20895(19) 0.6140(2) 0.5158(3) 0.0389(12) Uani 0.810(2) 1 d PDU H 1
O2 O 0.1968(2) 0.69385(18) 0.4271(2) 0.0612(11) Uani 0.810(2) 1 d PDU H 1
O3 O 0.09422(17) 0.6638(2) 0.4579(2) 0.0750(13) Uani 0.810(2) 1 d PDU H 1
C97 C 0.1400(2) 0.5885(2) 0.3865(2) 0.0449(11) Uani 0.810(2) 1 d PDU H 1
F1 F 0.19933(19) 0.5664(2) 0.38079(19) 0.0808(12) Uani 0.810(2) 1 d PDU H 1
F2 F 0.1002(2) 0.61109(18) 0.32471(18) 0.0628(10) Uani 0.810(2) 1 d PDU H 1
F3 F 0.10358(17) 0.54380(14) 0.40046(17) 0.0715(9) Uani 0.810(2) 1 d PDU H 1
S1' S 0.1602(2) 0.5957(2) 0.4481(3) 0.0461(15) Uani 0.190(2) 1 d PDU H 2
O1' O 0.2079(6) 0.6302(10) 0.5134(10) 0.035(3) Uani 0.190(2) 1 d PDU H 2
O2' O 0.1982(9) 0.5540(7) 0.4216(10) 0.063(4) Uani 0.190(2) 1 d PDU H 2
O3' O 0.0926(6) 0.5753(8) 0.4490(10) 0.075(4) Uani 0.190(2) 1 d PDU H 2
C97' C 0.1371(8) 0.6597(7) 0.3874(8) 0.053(3) Uani 0.190(2) 1 d PDU H 2
F1' F 0.1945(7) 0.6841(8) 0.3833(9) 0.078(5) Uani 0.190(2) 1 d PDU H 2
F2' F 0.0953(10) 0.6441(7) 0.3240(8) 0.076(5) Uani 0.190(2) 1 d PDU H 2
F3' F 0.1010(7) 0.7018(6) 0.4065(8) 0.076(4) Uani 0.190(2) 1 d PDU H 2

loop_
_atom_site_aniso_label
_atom_site_aniso_U_11
_atom_site_aniso_U_22
_atom_site_aniso_U_33
_atom_site_aniso_U_23
_atom_site_aniso_U_13
_atom_site_aniso_U_12
Mn1 0.0307(3) 0.0327(3) 0.0238(3) 0.0029(2) 0.0099(2) -0.0033(2)
C1 0.0319(17) 0.0436(19) 0.0256(17) 0.0018(15) 0.0110(14) -0.0094(15)
C2 0.0294(17) 0.0378(18) 0.0361(19) 0.0072(15) 0.0080(15) -0.0010(15)
C3 0.0254(16) 0.0419(19) 0.0294(18) 0.0098(15) 0.0056(14) -0.0019(14)
C4 0.0282(16) 0.0351(18) 0.0292(18) 0.0004(15) 0.0084(14) -0.0061(14)
C5 0.0259(16) 0.0317(17) 0.0324(18) 0.0006(14) 0.0095(14) -0.0023(13)
C6 0.0234(15) 0.0376(18) 0.0283(17) 0.0017(14) 0.0096(13) -0.0073(14)
C7 0.0275(16) 0.0403(19) 0.0263(17) -0.0005(15) 0.0094(13) -0.0068(14)
C8 0.0279(16) 0.0322(17) 0.0269(17) 0.0035(14) 0.0081(14) -0.0017(13)
C9 0.0278(16) 0.0331(17) 0.0247(16) 0.0023(14) 0.0070(13) -0.0027(13)
C10 0.0266(16) 0.0310(17) 0.0370(19) 0.0017(15) 0.0064(14) -0.0002(13)
C11 0.0256(16) 0.044(2) 0.0323(19) -0.0059(15) 0.0048(14) 0.0046(15)
C12 0.0261(16) 0.0344(18) 0.0308(18) -0.0018(15) 0.0052(14) 0.0021(14)
C13 0.0284(16) 0.0300(17) 0.0307(18) -0.0007(14) 0.0054(14) -0.0007(13)
C14 0.0304(17) 0.0313(18) 0.043(2) -0.0025(15) 0.0091(15) 0.0046(14)
C15 0.0306(17) 0.049(2) 0.0272(18) 0.0011(16) 0.0088(14) 0.0018(15)
C16 0.0316(17) 0.0289(17) 0.0264(17) 0.0051(14) 0.0101(14) -0.0004(13)
C17 0.0392(19) 0.0342(18) 0.0330(18) 0.0060(15) 0.0083(15) -0.0055(15)
C18 0.0423(19) 0.0325(18) 0.0366(19) 0.0055(15) 0.0108(16) -0.0059(15)
C19 0.047(2) 0.0345(18) 0.0362(19) 0.0026(15) 0.0164(16) -0.0122(16)
C20 0.0368(19) 0.046(2) 0.037(2) 0.0104(17) 0.0071(16) -0.0091(16)
C21 0.042(2) 0.048(2) 0.051(2) 0.0211(19) 0.0107(18) 0.0059(17)
C22 0.041(2) 0.049(2) 0.044(2) 0.0148(18) 0.0157(17) 0.0032(17)
C23 0.0449(19) 0.050(2) 0.044(2) 0.0208(17) 0.0105(16) -0.0054(17)
C24 0.054(3) 0.104(4) 0.049(3) 0.043(3) 0.002(2) -0.017(3)
C25 0.070(3) 0.051(3) 0.063(3) 0.023(2) 0.032(3) 0.000(2)
C26 0.087(4) 0.048(3) 0.054(3) 0.018(2) 0.020(3) 0.002(3)
C23' 0.0449(19) 0.050(2) 0.044(2) 0.0208(17) 0.0105(16) -0.0054(17)
C24' 0.067(9) 0.057(9) 0.051(8) 0.029(8) 0.022(8) -0.013(8)
C25' 0.072(9) 0.078(9) 0.061(9) 0.032(8) 0.020(8) -0.002(9)
C26' 0.067(9) 0.068(9) 0.045(8) 0.029(8) 0.005(8) -0.003(8)
C27 0.0293(15) 0.0332(16) 0.0433(18) 0.0111(14) 0.0109(14) 0.0048(13)
C28 0.038(3) 0.039(3) 0.059(4) 0.009(3) 0.019(3) 0.003(3)
C29 0.037(4) 0.035(3) 0.058(5) 0.015(4) 0.018(4) 0.005(3)
C30 0.031(4) 0.038(3) 0.059(5) 0.012(3) 0.018(4) 0.005(3)
C31 0.036(3) 0.040(3) 0.062(4) 0.011(3) 0.021(3) 0.005(3)
C32 0.031(3) 0.035(3) 0.050(4) 0.013(3) 0.013(3) 0.002(3)
C33 0.045(4) 0.040(4) 0.062(5) 0.015(4) 0.020(4) 0.005(3)
C34 0.068(7) 0.037(4) 0.083(8) 0.006(6) 0.032(6) 0.000(5)
C35 0.057(6) 0.056(7) 0.068(8) 0.023(6) 0.020(6) 0.020(5)
C36 0.055(6) 0.037(5) 0.072(9) 0.010(7) 0.023(7) 0.009(4)
C27' 0.0293(15) 0.0332(16) 0.0433(18) 0.0111(14) 0.0109(14) 0.0048(13)
C28' 0.035(3) 0.031(3) 0.041(4) -0.001(3) 0.022(3) -0.002(3)
C29' 0.036(4) 0.031(3) 0.048(5) -0.001(3) 0.018(4) 0.000(3)
C30' 0.037(4) 0.034(3) 0.051(4) 0.003(3) 0.020(3) 0.007(3)
C31' 0.033(3) 0.034(3) 0.058(4) 0.006(3) 0.022(3) 0.008(3)
C32' 0.031(3) 0.037(4) 0.047(4) 0.010(3) 0.015(3) -0.001(3)
C33' 0.047(5) 0.027(3) 0.060(6) -0.003(4) 0.033(4) 0.009(3)
C34' 0.073(8) 0.046(6) 0.109(10) -0.034(7) 0.056(7) -0.014(6)
C35' 0.076(8) 0.033(5) 0.061(8) 0.016(5) 0.043(6) 0.023(5)
C36' 0.069(8) 0.032(6) 0.062(8) -0.004(7) 0.037(7) 0.007(6)
C37 0.0347(16) 0.0402(16) 0.0318(16) 0.0002(14) 0.0120(13) -0.0039(13)
C38 0.045(5) 0.049(5) 0.040(5) -0.001(4) 0.006(5) 0.003(4)
C39 0.048(6) 0.049(5) 0.048(4) -0.003(4) 0.007(5) 0.006(4)
C40 0.051(4) 0.046(4) 0.045(4) -0.004(3) 0.010(3) 0.001(3)
C41 0.047(5) 0.047(5) 0.036(4) -0.003(4) 0.012(4) -0.002(4)
C42 0.044(5) 0.047(5) 0.035(4) -0.002(4) 0.007(4) -0.001(4)
C43 0.079(5) 0.051(5) 0.057(4) -0.006(4) 0.012(4) 0.015(4)
C44 0.065(11) 0.055(8) 0.078(9) 0.001(7) 0.006(7) 0.013(8)
C45 0.112(7) 0.047(9) 0.045(8) -0.018(6) 0.003(6) 0.035(7)
C46 0.165(5) 0.076(4) 0.078(3) -0.009(3) 0.068(3) 0.024(4)
C37' 0.0347(16) 0.0402(16) 0.0318(16) 0.0002(14) 0.0120(13) -0.0039(13)
C38' 0.042(2) 0.043(2) 0.041(2) -0.0028(18) 0.0195(18) -0.0111(17)
C39' 0.052(2) 0.037(2) 0.043(2) -0.0040(18) 0.0169(18) -0.0086(18)
C40' 0.041(2) 0.0431(18) 0.037(2) -0.0030(17) 0.0094(17) 0.0020(17)
C41' 0.039(2) 0.048(2) 0.033(2) -0.0037(17) 0.0144(17) -0.0016(17)
C42' 0.0335(19) 0.0376(19) 0.032(2) 0.0013(16) 0.0130(16) -0.0057(16)
C43' 0.057(2) 0.044(2) 0.051(2) -0.0052(19) 0.019(2) 0.0055(18)
C44' 0.165(5) 0.076(4) 0.078(3) -0.009(3) 0.068(3) 0.024(4)
C45' 0.053(3) 0.067(3) 0.106(5) -0.043(3) 0.009(3) -0.003(2)
C46' 0.045(3) 0.069(4) 0.099(4) -0.015(3) 0.017(3) 0.012(2)
C47 0.0366(16) 0.0414(17) 0.0311(16) 0.0017(14) 0.0163(13) -0.0076(14)
C48 0.042(4) 0.046(5) 0.031(4) 0.000(4) 0.011(4) -0.017(4)
C49 0.044(4) 0.057(4) 0.029(4) 0.006(4) 0.010(3) -0.012(4)
C50 0.043(4) 0.064(4) 0.033(4) 0.012(4) 0.021(3) -0.004(4)
C51 0.040(4) 0.060(5) 0.041(4) 0.010(4) 0.022(4) -0.006(4)
C52 0.039(4) 0.055(5) 0.038(4) 0.009(4) 0.016(4) -0.004(4)
C53 0.056(5) 0.072(5) 0.038(4) 0.016(4) 0.015(4) -0.006(4)
C54 0.089(8) 0.074(8) 0.070(8) 0.027(7) 0.003(7) 0.001(7)
C55 0.076(7) 0.088(8) 0.047(7) 0.034(7) -0.001(6) -0.014(7)
C56 0.074(8) 0.098(8) 0.071(8) 0.039(7) 0.017(7) 0.004(7)
C47' 0.0366(16) 0.0414(17) 0.0311(16) 0.0017(14) 0.0163(13) -0.0076(14)
C48' 0.040(2) 0.069(3) 0.046(3) 0.024(3) 0.016(2) -0.004(3)
C49' 0.041(3) 0.079(4) 0.047(3) 0.024(3) 0.014(2) 0.008(3)
C50' 0.044(2) 0.054(3) 0.034(2) 0.007(2) 0.017(2) -0.005(2)
C51' 0.044(3) 0.081(4) 0.053(3) 0.031(3) 0.027(3) 0.003(3)
C52' 0.036(2) 0.076(3) 0.051(3) 0.026(3) 0.024(2) 0.012(3)
C53' 0.052(3) 0.071(3) 0.033(3) 0.017(3) 0.018(2) -0.004(3)
C54' 0.068(4) 0.079(4) 0.042(3) 0.005(3) 0.016(3) -0.005(3)
C55' 0.073(4) 0.092(4) 0.029(3) 0.008(3) 0.024(3) 0.010(3)
C56' 0.067(4) 0.072(4) 0.057(4) 0.028(3) 0.020(3) -0.017(3)
C57 0.0303(17) 0.0322(18) 0.042(2) -0.0009(15) 0.0089(15) 0.0020(14)
C58 0.046(2) 0.0306(18) 0.045(2) 0.0057(16) 0.0051(17) -0.0013(16)
C59 0.050(2) 0.041(2) 0.038(2) 0.0068(17) 0.0039(17) 0.0018(17)
C60 0.0377(19) 0.0351(19) 0.049(2) 0.0081(17) 0.0153(17) 0.0062(16)
C61 0.0369(19) 0.0322(18) 0.057(2) -0.0050(17) 0.0178(18) -0.0018(15)
C62 0.0364(19) 0.0359(19) 0.043(2) 0.0019(16) 0.0133(16) 0.0033(15)
C63 0.055(2) 0.0388(19) 0.060(2) 0.0077(17) 0.0255(18) 0.0021(17)
C64 0.078(4) 0.057(4) 0.081(5) 0.035(4) 0.029(4) 0.019(3)
C65 0.085(4) 0.065(4) 0.057(4) 0.005(3) 0.038(3) -0.011(3)
C66 0.075(4) 0.041(3) 0.056(4) 0.001(3) 0.033(3) -0.006(3)
C63' 0.055(2) 0.0388(19) 0.060(2) 0.0077(17) 0.0255(18) 0.0021(17)
C64' 0.071(7) 0.064(7) 0.065(7) 0.006(6) 0.033(6) -0.006(6)
C65' 0.082(7) 0.050(6) 0.087(8) 0.018(6) 0.026(6) -0.004(6)
C66' 0.082(7) 0.055(7) 0.077(7) 0.027(6) 0.020(6) 0.002(6)
C67 0.0329(17) 0.0350(18) 0.0372(19) -0.0015(15) 0.0130(15) 0.0032(15)
C68 0.0367(19) 0.045(2) 0.0356(19) -0.0012(16) 0.0065(15) 0.0075(16)
C69 0.044(2) 0.040(2) 0.039(2) 0.0055(16) 0.0129(17) 0.0131(16)
C70 0.0407(19) 0.0343(18) 0.0342(19) 0.0008(15) 0.0191(16) -0.0013(15)
C71 0.0327(17) 0.0362(18) 0.0325(18) 0.0003(15) 0.0087(15) -0.0032(15)
C72 0.0312(17) 0.0331(18) 0.0366(19) 0.0002(15) 0.0089(15) 0.0022(14)
C73 0.059(2) 0.0327(18) 0.044(2) 0.0035(16) 0.0237(19) -0.0005(17)
C74 0.110(4) 0.044(2) 0.078(3) 0.014(2) 0.051(3) -0.008(2)
C75 0.067(3) 0.042(2) 0.057(3) -0.0014(19) 0.026(2) 0.0133(19)
C76 0.063(3) 0.040(2) 0.066(3) -0.0108(19) 0.025(2) -0.0111(19)
C77 0.0353(18) 0.0337(18) 0.0335(18) 0.0003(15) 0.0093(15) 0.0016(15)
C78 0.0321(18) 0.042(2) 0.037(2) -0.0043(16) 0.0024(15) 0.0012(16)
C79 0.0345(18) 0.041(2) 0.040(2) -0.0064(16) 0.0099(16) 0.0063(15)
C80 0.0343(18) 0.0339(18) 0.0339(18) -0.0016(15) 0.0118(15) -0.0034(15)
C81 0.0322(18) 0.044(2) 0.036(2) -0.0057(16) -0.0007(15) -0.0002(16)
C82 0.0348(18) 0.040(2) 0.042(2) -0.0023(17) 0.0044(16) 0.0065(16)
C83 0.0475(19) 0.0410(18) 0.0347(18) -0.0080(15) 0.0153(15) -0.0080(16)
C84 0.093(9) 0.046(6) 0.051(7) -0.001(6) 0.026(7) -0.013(7)
C85 0.045(7) 0.057(10) 0.067(10) -0.023(8) -0.002(7) 0.002(6)
C86 0.048(7) 0.054(8) 0.041(6) -0.034(6) 0.015(5) -0.021(6)
C83' 0.0475(19) 0.0410(18) 0.0347(18) -0.0080(15) 0.0153(15) -0.0080(16)
C84' 0.102(6) 0.033(3) 0.054(4) -0.001(3) 0.031(4) 0.005(4)
C85' 0.046(4) 0.054(6) 0.040(5) -0.007(4) 0.011(4) 0.005(3)
C86' 0.048(4) 0.063(6) 0.081(6) -0.043(5) 0.006(4) -0.017(4)
C87 0.0372(18) 0.047(2) 0.0289(18) -0.0017(16) 0.0099(15) 0.0001(16)
C88 0.048(2) 0.047(2) 0.035(2) 0.0014(17) 0.0132(17) 0.0027(17)
C89 0.051(2) 0.060(2) 0.041(2) -0.0005(19) 0.0247(18) 0.0042(19)
C90 0.053(2) 0.054(2) 0.035(2) -0.0030(18) 0.0200(18) -0.0164(19)
C91 0.069(3) 0.046(2) 0.032(2) 0.0005(17) 0.0162(19) 0.0023(19)
C92 0.063(2) 0.051(2) 0.0297(19) 0.0000(17) 0.0215(18) 0.0042(19)
C93 0.067(2) 0.074(3) 0.044(2) 0.004(2) 0.0272(19) -0.015(2)
C94 0.086(4) 0.080(4) 0.031(3) -0.005(2) 0.030(3) -0.014(3)
C95 0.067(3) 0.085(4) 0.024(3) 0.004(3) 0.011(2) -0.016(3)
C96 0.078(4) 0.087(4) 0.043(3) -0.001(3) 0.021(3) -0.033(3)
C93' 0.067(2) 0.074(3) 0.044(2) 0.004(2) 0.0272(19) -0.015(2)
C94' 0.076(10) 0.068(9) 0.051(9) 0.011(8) 0.027(8) -0.005(9)
C95' 0.084(9) 0.076(9) 0.024(7) 0.003(8) 0.018(7) -0.024(8)
C96' 0.083(9) 0.076(9) 0.044(8) 0.029(8) 0.033(7) -0.009(8)
N1 0.0421(16) 0.0326(15) 0.0354(16) 0.0031(13) 0.0147(13) -0.0025(12)
N2 0.0332(14) 0.0350(15) 0.0247(14) 0.0043(12) 0.0103(12) -0.0059(12)
N3 0.0290(14) 0.0313(14) 0.0282(15) 0.0049(12) 0.0091(11) -0.0010(11)
N4 0.0289(14) 0.0322(14) 0.0258(14) 0.0051(11) 0.0101(11) -0.0014(11)
N5 0.0386(15) 0.0326(15) 0.0280(15) 0.0045(12) 0.0140(13) -0.0023(12)
N6 0.0343(14) 0.0306(14) 0.0205(13) 0.0013(11) 0.0099(11) -0.0006(11)
N7 0.0335(14) 0.0260(13) 0.0260(14) 0.0043(11) 0.0116(12) -0.0010(11)
S1 0.0271(6) 0.0480(8) 0.0418(7) -0.0125(5) 0.0052(5) -0.0012(5)
O1 0.0358(18) 0.047(3) 0.0320(18) -0.0009(18) 0.0093(15) -0.0095(15)
O2 0.045(2) 0.048(2) 0.066(3) 0.014(2) -0.012(2) -0.0144(16)
O3 0.0332(18) 0.108(3) 0.074(3) -0.046(2) 0.0075(18) 0.0078(19)
C97 0.041(2) 0.056(3) 0.033(2) -0.005(2) 0.007(2) 0.000(2)
F1 0.0558(19) 0.115(3) 0.065(2) -0.045(2) 0.013(2) 0.0135(19)
F2 0.059(2) 0.082(3) 0.0322(17) 0.0012(19) -0.0031(14) -0.007(2)
F3 0.080(2) 0.0563(18) 0.060(2) -0.0019(16) 0.0011(17) -0.0297(16)
S1' 0.034(2) 0.044(3) 0.055(3) 0.013(2) 0.009(2) 0.002(2)
O1' 0.024(5) 0.050(6) 0.033(5) 0.014(5) 0.013(4) 0.000(5)
O2' 0.045(7) 0.060(8) 0.077(9) -0.003(8) 0.013(8) 0.014(6)
O3' 0.041(7) 0.083(9) 0.088(10) 0.046(8) 0.009(7) -0.009(7)
C97' 0.041(5) 0.061(5) 0.045(5) 0.005(5) 0.001(5) -0.002(5)
F1' 0.047(7) 0.089(9) 0.077(9) 0.027(9) -0.006(8) -0.022(6)
F2' 0.062(8) 0.076(10) 0.055(8) 0.006(8) -0.023(6) 0.005(9)
F3' 0.063(7) 0.068(8) 0.081(8) 0.001(7) 0.007(7) 0.022(6)

loop_
_atom_type_symbol
_atom_type_description
_atom_type_scat_dispersion_real
_atom_type_scat_dispersion_imag
_atom_type_scat_source
C C 0.0033 0.0016 'International Tables Vol C Tables 4.2.6.8 and 6.1.1.4'
H H 0.0000 0.0000 'International Tables Vol C Tables 4.2.6.8 and 6.1.1.4'
N N 0.0061 0.0033 'International Tables Vol C Tables 4.2.6.8 and 6.1.1.4'
O O 0.0106 0.0060 'International Tables Vol C Tables 4.2.6.8 and 6.1.1.4'
F F 0.0171 0.0103 'International Tables Vol C Tables 4.2.6.8 and 6.1.1.4'
S S 0.1246 0.1234 'International Tables Vol C Tables 4.2.6.8 and 6.1.1.4'
Mn Mn 0.3368 0.7283 'International Tables Vol C Tables 4.2.6.8 and 6.1.1.4'

loop_
_geom_angle_atom_site_label_1
_geom_angle_atom_site_label_2
_geom_angle_atom_site_label_3
_geom_angle
N7 Mn1 N6 79.80(10)
N7 Mn1 N2 89.24(11)
N6 Mn1 N2 153.91(11)
N7 Mn1 N4 154.53(11)
N6 Mn1 N4 88.76(10)
N2 Mn1 N4 91.37(11)
N7 Mn1 O1 106.99(18)
N6 Mn1 O1 104.06(15)
N2 Mn1 O1 101.77(15)
N4 Mn1 O1 97.80(18)
N7 Mn1 O1' 105.4(6)
N6 Mn1 O1' 94.4(6)
N2 Mn1 O1' 111.4(7)
N4 Mn1 O1' 98.1(6)
O1 Mn1 O1' 9.7(7)
N1 C1 N2 125.9(3)
N1 C1 C2 124.5(3)
N2 C1 C2 109.4(3)
C3 C2 C1 106.7(3)
C3 C2 C17 130.0(3)
C1 C2 C17 123.3(3)
C2 C3 C4 106.6(3)
C2 C3 C27 129.7(3)
C4 C3 C27 123.6(3)
N3 C4 N2 125.7(3)
N3 C4 C3 124.9(3)
N2 C4 C3 109.5(3)
N3 C5 N4 125.7(3)
N3 C5 C6 125.6(3)
N4 C5 C6 108.7(3)
C7 C6 C5 106.5(3)
C7 C6 C37 130.4(3)
C5 C6 C37 123.1(3)
C6 C7 C8 106.6(3)
C6 C7 C47 132.0(3)
C8 C7 C47 121.2(3)
N5 C8 N4 123.0(3)
N5 C8 C7 126.1(3)
N4 C8 C7 110.8(3)
N6 C9 N5 121.6(3)
N6 C9 C10 108.8(3)
N5 C9 C10 129.3(3)
C11 C10 C9 105.7(3)
C11 C10 C57 131.2(3)
C9 C10 C57 123.1(3)
C10 C11 C12 108.2(3)
C10 C11 C67 121.7(3)
C12 C11 C67 130.1(3)
N6 C12 C11 106.5(3)
N6 C12 C13 110.0(3)
C11 C12 C13 143.4(3)
N7 C13 C14 107.3(3)
N7 C13 C12 110.8(3)
C14 C13 C12 141.1(3)
C15 C14 C13 107.7(3)
C15 C14 C77 124.5(3)
C13 C14 C77 127.7(3)
C14 C15 C16 106.7(3)
C14 C15 C87 130.5(3)
C16 C15 C87 122.8(3)
N1 C16 N7 126.1(3)
N1 C16 C15 126.7(3)
N7 C16 C15 107.1(3)
C18 C17 C22 118.0(3)
C18 C17 C2 120.7(3)
C22 C17 C2 121.3(3)
C19 C18 C17 120.4(3)
C19 C18 H18 119.8
C17 C18 H18 119.8
C20 C19 C18 121.9(3)
C20 C19 H19 119.0
C18 C19 H19 119.0
C19 C20 C21 117.4(3)
C19 C20 C23 122.4(3)
C21 C20 C23 120.2(3)
C22 C21 C20 121.9(3)
C22 C21 H21 119.1
C20 C21 H21 119.1
C21 C22 C17 120.4(3)
C21 C22 H22 119.8
C17 C22 H22 119.8
C24 C23 C25 108.6(4)
C24 C23 C20 110.5(3)
C25 C23 C20 112.6(3)
C24 C23 C26 109.7(4)
C25 C23 C26 107.2(4)
C20 C23 C26 108.2(3)
H24D C24' H24E 109.5
H24D C24' H24F 109.5
H24E C24' H24F 109.5
H25D C25' H25E 109.5
H25D C25' H25F 109.5
H25E C25' H25F 109.5
H26D C26' H26E 109.5
H26D C26' H26F 109.5
H26E C26' H26F 109.5
C32 C27 C28 121.8(9)
C32 C27 C3 120.8(7)
C28 C27 C3 117.3(7)
C29 C28 C27 118.6(11)
C29 C28 H28 120.7
C27 C28 H28 120.7
C30 C29 C28 121.1(10)
C30 C29 H29 119.5
C28 C29 H29 119.5
C29 C30 C31 118.4(9)
C29 C30 C33 119.3(9)
C31 C30 C33 122.1(9)
C32 C31 C30 121.7(12)
C32 C31 H31 119.2
C30 C31 H31 119.2
C27 C32 C31 118.4(12)
C27 C32 H32 120.8
C31 C32 H32 120.8
C34 C33 C30 110.6(8)
C34 C33 C36 108.5(10)
C30 C33 C36 110.6(10)
C34 C33 C35 110.1(8)
C30 C33 C35 107.5(8)
C36 C33 C35 109.6(9)
C29' C28' H28' 118.3
C28' C29' C30' 122.5(10)
C28' C29' H29' 118.7
C30' C29' H29' 118.7
C29' C30' C31' 115.3(9)
C29' C30' C33' 120.9(9)
C31' C30' C33' 123.7(9)
C32' C31' C30' 121.8(12)
C32' C31' H31' 119.1
C30' C31' H31' 119.1
C31' C32' H32' 117.9
C34' C33' C36' 108.7(10)
C34' C33' C30' 110.1(8)
C36' C33' C30' 111.9(10)
C34' C33' C35' 109.5(9)
C36' C33' C35' 108.5(9)
C30' C33' C35' 108.0(8)
C33' C34' H34D 109.5
C33' C34' H34E 109.5
H34D C34' H34E 109.5
C33' C34' H34F 109.5
H34D C34' H34F 109.5
H34E C34' H34F 109.5
C33' C35' H35D 109.5
C33' C35' H35E 109.5
H35D C35' H35E 109.5
C33' C35' H35F 109.5
H35D C35' H35F 109.5
H35E C35' H35F 109.5
C33' C36' H36D 109.5
C33' C36' H36E 109.5
H36D C36' H36E 109.5
C33' C36' H36F 109.5
H36D C36' H36F 109.5
H36E C36' H36F 109.5
C42 C37 C38 117.9(11)
C42 C37 C6 126.5(8)
C38 C37 C6 115.6(7)
C39 C38 C37 119.4(14)
C39 C38 H38 120.3
C37 C38 H38 120.3
C38 C39 C40 122.5(16)
C38 C39 H39 118.8
C40 C39 H39 118.8
C39 C40 C41 116.6(15)
C39 C40 C43 121.6(16)
C41 C40 C43 121.7(16)
C42 C41 C40 122.7(16)
C42 C41 H41 118.7
C40 C41 H41 118.7
C37 C42 C41 121.0(15)
C37 C42 H42 119.5
C41 C42 H42 119.5
C44 C43 C46 110(2)
C44 C43 C45 111(2)
C46 C43 C45 107(2)
C44 C43 C40 111(2)
C46 C43 C40 107.6(19)
C45 C43 C40 110.5(16)
C39' C38' H38' 119.6
C38' C39' C40' 122.7(4)
C38' C39' H39' 118.7
C40' C39' H39' 118.7
C39' C40' C41' 116.4(4)
C39' C40' C43' 121.6(4)
C41' C40' C43' 121.7(4)
C42' C41' C40' 121.8(4)
C42' C41' H41' 119.1
C40' C41' H41' 119.1
C41' C42' H42' 119.1
C46' C43' C44' 110.1(5)
C46' C43' C45' 106.7(5)
C44' C43' C45' 107.5(5)
C46' C43' C40' 108.7(4)
C44' C43' C40' 112.1(5)
C45' C43' C40' 111.6(4)
C43' C44' H44D 109.5
C43' C44' H44E 109.5
H44D C44' H44E 109.5
C43' C44' H44F 109.5
H44D C44' H44F 109.5
H44E C44' H44F 109.5
C43' C45' H45D 109.5
C43' C45' H45E 109.5
H45D C45' H45E 109.5
C43' C45' H45F 109.5
H45D C45' H45F 109.5
H45E C45' H45F 109.5
C43' C46' H46D 109.5
C43' C46' H46E 109.5
H46D C46' H46E 109.5
C43' C46' H46F 109.5
H46D C46' H46F 109.5
H46E C46' H46F 109.5
C48 C47 C52 122.2(7)
C48 C47 C7 119.8(5)
C52 C47 C7 118.0(6)
C47 C48 C49 118.5(9)
C47 C48 H48 120.8
C49 C48 H48 120.8
C48 C49 C50 123.6(11)
C48 C49 H49 118.2
C50 C49 H49 118.2
C51 C50 C49 115.0(11)
C51 C50 C53 120.0(12)
C49 C50 C53 123.6(12)
C52 C51 C50 122.6(12)
C52 C51 H51 118.7
C50 C51 H51 118.7
C51 C52 C47 118.1(10)
C51 C52 H52 121.0
C47 C52 H52 121.0
C56 C53 C54 105.9(14)
C56 C53 C50 108.2(13)
C54 C53 C50 115.2(13)
C56 C53 C55 104.5(14)
C54 C53 C55 107.6(14)
C50 C53 C55 114.6(13)
C49' C48' H48' 119.1
C50' C49' C48' 121.5(5)
C50' C49' H49' 119.3
C48' C49' H49' 119.3
C51' C50' C49' 116.9(5)
C51' C50' C53' 120.0(6)
C49' C50' C53' 123.0(6)
C50' C51' C52' 122.1(5)
C50' C51' H51' 119.0
C52' C51' H51' 119.0
C51' C52' H52' 118.8
C56' C53' C54' 109.4(6)
C56' C53' C50' 109.1(5)
C54' C53' C50' 108.1(6)
C56' C53' C55' 110.0(6)
C54' C53' C55' 109.2(6)
C50' C53' C55' 111.0(6)
C53' C54' H54D 109.5
C53' C54' H54E 109.5
H54D C54' H54E 109.5
C53' C54' H54F 109.5
H54D C54' H54F 109.5
H54E C54' H54F 109.5
C53' C55' H55D 109.5
C53' C55' H55E 109.5
H55D C55' H55E 109.5
C53' C55' H55F 109.5
H55D C55' H55F 109.5
H55E C55' H55F 109.5
C53' C56' H56D 109.5
C53' C56' H56E 109.5
H56D C56' H56E 109.5
C53' C56' H56F 109.5
H56D C56' H56F 109.5
H56E C56' H56F 109.5
C58 C57 C62 117.2(3)
C58 C57 C10 119.7(3)
C62 C57 C10 123.1(3)
C59 C58 C57 121.4(3)
C59 C58 H58 119.3
C57 C58 H58 119.3
C58 C59 C60 122.3(3)
C58 C59 H59 118.8
C60 C59 H59 118.8
C59 C60 C61 115.7(3)
C59 C60 C63 121.2(3)
C61 C60 C63 123.1(3)
C62 C61 C60 123.0(3)
C62 C61 H61 118.5
C60 C61 H61 118.5
C61 C62 C57 120.2(3)
C61 C62 H62 119.9
C57 C62 H62 119.9
C66 C63 C64 112.6(4)
C66 C63 C60 112.7(4)
C64 C63 C60 108.9(4)
C66 C63 C65 106.3(4)
C64 C63 C65 106.5(5)
C60 C63 C65 109.6(3)
H64D C64' H64E 109.5
H64D C64' H64F 109.5
H64E C64' H64F 109.5
H65D C65' H65E 109.5
H65D C65' H65F 109.5
H65E C65' H65F 109.5
H66D C66' H66E 109.5
H66D C66' H66F 109.5
H66E C66' H66F 109.5
C72 C67 C68 117.4(3)
C72 C67 C11 123.0(3)
C68 C67 C11 119.2(3)
C69 C68 C67 121.4(3)
C69 C68 H68 119.3
C67 C68 H68 119.3
C68 C69 C70 121.7(3)
C68 C69 H69 119.2
C70 C69 H69 119.2
C69 C70 C71 116.6(3)
C69 C70 C73 119.6(3)
C71 C70 C73 123.8(3)
C72 C71 C70 122.0(3)
C72 C71 H71 119.0
C70 C71 H71 119.0
C67 C72 C71 120.7(3)
C67 C72 H72 119.7
C71 C72 H72 119.7
C76 C73 C74 108.3(3)
C76 C73 C75 109.6(3)
C74 C73 C75 108.5(3)
C76 C73 C70 112.6(3)
C74 C73 C70 108.2(3)
C75 C73 C70 109.6(3)
C73 C74 H74A 109.5
C73 C74 H74B 109.5
H74A C74 H74B 109.5
C73 C74 H74C 109.5
H74A C74 H74C 109.5
H74B C74 H74C 109.5
C73 C75 H75A 109.5
C73 C75 H75B 109.5
H75A C75 H75B 109.5
C73 C75 H75C 109.5
H75A C75 H75C 109.5
H75B C75 H75C 109.5
C73 C76 H76A 109.5
C73 C76 H76B 109.5
H76A C76 H76B 109.5
C73 C76 H76C 109.5
H76A C76 H76C 109.5
H76B C76 H76C 109.5
C82 C77 C78 118.1(3)
C82 C77 C14 120.2(3)
C78 C77 C14 121.5(3)
C79 C78 C77 120.1(3)
C79 C78 H78 120.0
C77 C78 H78 120.0
C80 C79 C78 122.2(3)
C80 C79 H79 118.9
C78 C79 H79 118.9
C79 C80 C81 116.9(3)
C79 C80 C83 121.3(3)
C81 C80 C83 121.8(3)
C80 C81 C82 121.5(3)
C80 C81 H81 119.2
C82 C81 H81 119.2
C77 C82 C81 121.0(3)
C77 C82 H82 119.5
C81 C82 H82 119.5
C85 C83 C84 117.6(10)
C85 C83 C80 113.8(10)
C84 C83 C80 104.5(6)
C85 C83 C86 112.8(11)
C84 C83 C86 101.1(8)
C80 C83 C86 105.4(7)
H84D C84' H84E 109.5
H84D C84' H84F 109.5
H84E C84' H84F 109.5
H85D C85' H85E 109.5
H85D C85' H85F 109.5
H85E C85' H85F 109.5
H86D C86' H86E 109.5
H86D C86' H86F 109.5
H86E C86' H86F 109.5
C92 C87 C88 117.0(3)
C92 C87 C15 121.1(3)
C88 C87 C15 121.7(3)
C89 C88 C87 120.4(3)
C89 C88 H88 119.8
C87 C88 H88 119.8
C88 C89 C90 122.5(3)
C88 C89 H89 118.8
C90 C89 H89 118.8
C91 C90 C89 116.9(3)
C91 C90 C93 118.9(4)
C89 C90 C93 124.2(3)
C90 C91 C92 121.4(4)
C90 C91 H91 119.3
C92 C91 H91 119.3
C91 C92 C87 121.7(3)
C91 C92 H92 119.1
C87 C92 H92 119.1
C96 C93 C90 110.9(4)
C96 C93 C95 111.2(4)
C90 C93 C95 111.3(3)
C96 C93 C94 108.1(4)
C90 C93 C94 110.6(4)
C95 C93 C94 104.7(4)
H94D C94' H94E 109.5
H94D C94' H94F 109.5
H94E C94' H94F 109.5
H95D C95' H95E 109.5
H95D C95' H95F 109.5
H95E C95' H95F 109.5
H96D C96' H96E 109.5
H96D C96' H96F 109.5
H96E C96' H96F 109.5
C1 N1 C16 122.1(3)
C4 N2 C1 107.7(3)
C4 N2 Mn1 125.3(2)
C1 N2 Mn1 127.0(2)
C5 N3 C4 123.9(3)
C8 N4 C5 107.3(2)
C8 N4 Mn1 126.7(2)
C5 N4 Mn1 123.9(2)
C8 N5 C9 125.8(3)
C8 N5 H5 118(2)
C9 N5 H5 116(2)
C9 N6 C12 110.7(3)
C9 N6 Mn1 129.7(2)
C12 N6 Mn1 119.7(2)
C16 N7 C13 110.8(3)
C16 N7 Mn1 128.4(2)
C13 N7 Mn1 119.6(2)
O3 S1 O2 116.8(3)
O3 S1 O1 113.7(3)
O2 S1 O1 114.8(2)
O3 S1 C97 104.0(2)
O2 S1 C97 103.8(2)
O1 S1 C97 101.1(2)
S1 O1 Mn1 129.4(3)
F3 C97 F1 109.1(4)
F3 C97 F2 107.1(4)
F1 C97 F2 108.1(4)
F3 C97 S1 112.0(3)
F1 C97 S1 110.2(3)
F2 C97 S1 110.3(3)
O2' S1' O3' 116.0(11)
O2' S1' O1' 113.4(10)
O3' S1' O1' 116.5(12)
O2' S1' C97' 106.3(9)
O3' S1' C97' 103.6(8)
O1' S1' C97' 98.0(11)
S1' O1' Mn1 133.3(11)
F1' C97' F3' 108.6(15)
F1' C97' F2' 108.4(16)
F3' C97' F2' 104.5(14)
F1' C97' S1' 110.1(11)
F3' C97' S1' 112.0(12)
F2' C97' S1' 112.9(12)

loop_
_geom_bond_atom_site_label_1
_geom_bond_atom_site_label_2
_geom_bond_distance
Mn1 N7 1.893(2)
Mn1 N6 1.900(2)
Mn1 N2 1.902(3)
Mn1 N4 1.905(2)
Mn1 O1 2.115(3)
Mn1 O1' 2.125(8)
C1 N1 1.328(4)
C1 N2 1.376(4)
C1 C2 1.446(5)
C2 C3 1.384(5)
C2 C17 1.476(4)
C3 C4 1.451(4)
C3 C27 1.474(5)
C4 N3 1.337(4)
C4 N2 1.368(4)
C5 N3 1.329(4)
C5 N4 1.378(4)
C5 C6 1.459(4)
C6 C7 1.379(4)
C6 C37 1.471(4)
C7 C8 1.428(4)
C7 C47 1.486(4)
C8 N5 1.353(4)
C8 N4 1.357(4)
C9 N6 1.339(4)
C9 N5 1.357(4)
C9 C10 1.429(4)
C10 C11 1.403(5)
C10 C57 1.468(5)
C11 C12 1.421(5)
C11 C67 1.495(4)
C12 N6 1.378(4)
C12 C13 1.474(4)
C13 N7 1.375(4)
C13 C14 1.425(5)
C14 C15 1.391(5)
C14 C77 1.487(4)
C15 C16 1.457(4)
C15 C87 1.473(4)
C16 N1 1.328(4)
C16 N7 1.351(4)
C17 C18 1.399(5)
C17 C22 1.405(5)
C18 C19 1.396(4)
C18 H18 0.9500
C19 C20 1.378(5)
C19 H19 0.9500
C20 C21 1.401(5)
C20 C23 1.537(5)
C21 C22 1.382(5)
C21 H21 0.9500
C22 H22 0.9500
C23 C24 1.502(6)
C23 C25 1.532(6)
C23 C26 1.547(6)
C24 H24A 0.9800
C24 H24B 0.9800
C24 H24C 0.9800
C25 H25A 0.9800
C25 H25B 0.9800
C25 H25C 0.9800
C26 H26A 0.9800
C26 H26B 0.9800
C26 H26C 0.9800
C24' H24D 0.9800
C24' H24E 0.9800
C24' H24F 0.9800
C25' H25D 0.9800
C25' H25E 0.9800
C25' H25F 0.9800
C26' H26D 0.9800
C26' H26E 0.9800
C26' H26F 0.9800
C27 C32 1.373(10)
C27 C28 1.396(10)
C28 C29 1.386(10)
C28 H28 0.9500
C29 C30 1.382(10)
C29 H29 0.9500
C30 C31 1.401(10)
C30 C33 1.526(10)
C31 C32 1.381(11)
C31 H31 0.9500
C32 H32 0.9500
C33 C34 1.510(11)
C33 C36 1.535(11)
C33 C35 1.557(11)
C34 H34A 0.9800
C34 H34B 0.9800
C34 H34C 0.9800
C35 H35A 0.9800
C35 H35B 0.9800
C35 H35C 0.9800
C36 H36A 0.9800
C36 H36B 0.9800
C36 H36C 0.9800
C28' C29' 1.378(10)
C28' H28' 0.9500
C29' C30' 1.385(10)
C29' H29' 0.9500
C30' C31' 1.399(11)
C30' C33' 1.537(10)
C31' C32' 1.385(11)
C31' H31' 0.9500
C32' H32' 0.9500
C33' C34' 1.523(11)
C33' C36' 1.527(12)
C33' C35' 1.546(12)
C34' H34D 0.9800
C34' H34E 0.9800
C34' H34F 0.9800
C35' H35D 0.9800
C35' H35E 0.9800
C35' H35F 0.9800
C36' H36D 0.9800
C36' H36E 0.9800
C36' H36F 0.9800
C37 C42 1.343(14)
C37 C38 1.446(15)
C38 C39 1.369(17)
C38 H38 0.9500
C39 C40 1.371(17)
C39 H39 0.9500
C40 C41 1.390(17)
C40 C43 1.547(16)
C41 C42 1.373(17)
C41 H41 0.9500
C42 H42 0.9500
C43 C44 1.51(2)
C43 C46 1.53(2)
C43 C45 1.528(18)
C44 H44A 0.9800
C44 H44B 0.9800
C44 H44C 0.9800
C45 H45A 0.9800
C45 H45B 0.9800
C45 H45C 0.9800
C46 H46A 0.9800
C46 H46B 0.9800
C46 H46C 0.9800
C38' C39' 1.372(6)
C38' H38' 0.9500
C39' C40' 1.374(6)
C39' H39' 0.9500
C40' C41' 1.397(6)
C40' C43' 1.541(6)
C41' C42' 1.374(5)
C41' H41' 0.9500
C42' H42' 0.9500
C43' C46' 1.506(8)
C43' C44' 1.507(9)
C43' C45' 1.534(7)
C44' H44D 0.9800
C44' H44E 0.9800
C44' H44F 0.9800
C45' H45D 0.9800
C45' H45E 0.9800
C45' H45F 0.9800
C46' H46D 0.9800
C46' H46E 0.9800
C46' H46F 0.9800
C47 C48 1.339(10)
C47 C52 1.378(11)
C48 C49 1.363(12)
C48 H48 0.9500
C49 C50 1.393(14)
C49 H49 0.9500
C50 C51 1.389(14)
C50 C53 1.524(13)
C51 C52 1.375(13)
C51 H51 0.9500
C52 H52 0.9500
C53 C56 1.519(17)
C53 C54 1.524(17)
C53 C55 1.533(16)
C54 H54A 0.9800
C54 H54B 0.9800
C54 H54C 0.9800
C55 H55A 0.9800
C55 H55B 0.9800
C55 H55C 0.9800
C56 H56A 0.9800
C56 H56B 0.9800
C56 H56C 0.9800
C48' C49' 1.382(7)
C48' H48' 0.9500
C49' C50' 1.376(7)
C49' H49' 0.9500
C50' C51' 1.367(7)
C50' C53' 1.527(7)
C51' C52' 1.388(7)
C51' H51' 0.9500
C52' H52' 0.9500
C53' C56' 1.514(9)
C53' C54' 1.521(10)
C53' C55' 1.534(9)
C54' H54D 0.9800
C54' H54E 0.9800
C54' H54F 0.9800
C55' H55D 0.9800
C55' H55E 0.9800
C55' H55F 0.9800
C56' H56D 0.9800
C56' H56E 0.9800
C56' H56F 0.9800
C57 C58 1.392(5)
C57 C62 1.393(5)
C58 C59 1.377(5)
C58 H58 0.9500
C59 C60 1.382(5)
C59 H59 0.9500
C60 C61 1.395(5)
C60 C63 1.532(5)
C61 C62 1.381(5)
C61 H61 0.9500
C62 H62 0.9500
C63 C66 1.494(7)
C63 C64 1.517(7)
C63 C65 1.560(7)
C64 H64A 0.9800
C64 H64B 0.9800
C64 H64C 0.9800
C65 H65A 0.9800
C65 H65B 0.9800
C65 H65C 0.9800
C66 H66A 0.9800
C66 H66B 0.9800
C66 H66C 0.9800
C64' H64D 0.9800
C64' H64E 0.9800
C64' H64F 0.9800
C65' H65D 0.9800
C65' H65E 0.9800
C65' H65F 0.9800
C66' H66D 0.9800
C66' H66E 0.9800
C66' H66F 0.9800
C67 C72 1.382(4)
C67 C68 1.391(4)
C68 C69 1.377(5)
C68 H68 0.9500
C69 C70 1.382(5)
C69 H69 0.9500
C70 C71 1.389(4)
C70 C73 1.539(5)
C71 C72 1.387(4)
C71 H71 0.9500
C72 H72 0.9500
C73 C76 1.514(5)
C73 C74 1.536(5)
C73 C75 1.539(5)
C74 H74A 0.9800
C74 H74B 0.9800
C74 H74C 0.9800
C75 H75A 0.9800
C75 H75B 0.9800
C75 H75C 0.9800
C76 H76A 0.9800
C76 H76B 0.9800
C76 H76C 0.9800
C77 C82 1.380(5)
C77 C78 1.389(5)
C78 C79 1.389(5)
C78 H78 0.9500
C79 C80 1.382(5)
C79 H79 0.9500
C80 C81 1.382(5)
C80 C83 1.531(5)
C81 C82 1.389(5)
C81 H81 0.9500
C82 H82 0.9500
C83 C85 1.452(14)
C83 C84 1.518(11)
C83 C86 1.575(12)
C84 H84A 0.9800
C84 H84B 0.9800
C84 H84C 0.9800
C85 H85A 0.9800
C85 H85B 0.9800
C85 H85C 0.9800
C86 H86A 0.9800
C86 H86B 0.9800
C86 H86C 0.9800
C84' H84D 0.9800
C84' H84E 0.9800
C84' H84F 0.9800
C85' H85D 0.9800
C85' H85E 0.9800
C85' H85F 0.9800
C86' H86D 0.9800
C86' H86E 0.9800
C86' H86F 0.9800
C87 C92 1.400(5)
C87 C88 1.400(5)
C88 C89 1.383(5)
C88 H88 0.9500
C89 C90 1.399(5)
C89 H89 0.9500
C90 C91 1.382(5)
C90 C93 1.547(5)
C91 C92 1.387(5)
C91 H91 0.9500
C92 H92 0.9500
C93 C96 1.486(6)
C93 C95 1.547(7)
C93 C94 1.581(6)
C94 H94A 0.9800
C94 H94B 0.9800
C94 H94C 0.9800
C95 H95A 0.9800
C95 H95B 0.9800
C95 H95C 0.9800
C96 H96A 0.9800
C96 H96B 0.9800
C96 H96C 0.9800
C94' H94D 0.9800
C94' H94E 0.9800
C94' H94F 0.9800
C95' H95D 0.9800
C95' H95E 0.9800
C95' H95F 0.9800
C96' H96D 0.9800
C96' H96E 0.9800
C96' H96F 0.9800
N5 H5 0.81(3)
S1 O3 1.417(3)
S1 O2 1.435(4)
S1 O1 1.484(4)
S1 C97 1.823(5)
C97 F3 1.307(5)
C97 F1 1.320(5)
C97 F2 1.323(5)
S1' O2' 1.410(14)
S1' O3' 1.423(12)
S1' O1' 1.533(14)
S1' C97' 1.817(13)
C97' F1' 1.291(16)
C97' F3' 1.309(15)
C97' F2' 1.310(15)

loop_
_geom_torsion_atom_site_label_1
_geom_torsion_atom_site_label_2
_geom_torsion_atom_site_label_3
_geom_torsion_atom_site_label_4
_geom_torsion
N1 C1 C2 C3 -174.3(3)
N2 C1 C2 C3 0.6(3)
N1 C1 C2 C17 3.8(5)
N2 C1 C2 C17 178.7(3)
C1 C2 C3 C4 1.3(3)
C17 C2 C3 C4 -176.6(3)
C1 C2 C3 C27 -175.2(3)
C17 C2 C3 C27 6.8(6)
C2 C3 C4 N3 176.5(3)
C27 C3 C4 N3 -6.6(5)
C2 C3 C4 N2 -2.8(3)
C27 C3 C4 N2 174.0(3)
N3 C5 C6 C7 -178.0(3)
N4 C5 C6 C7 -0.2(3)
N3 C5 C6 C37 2.4(5)
N4 C5 C6 C37 -179.8(3)
C5 C6 C7 C8 1.0(3)
C37 C6 C7 C8 -179.4(3)
C5 C6 C7 C47 -174.0(3)
C37 C6 C7 C47 5.6(6)
C6 C7 C8 N5 177.1(3)
C47 C7 C8 N5 -7.2(5)
C6 C7 C8 N4 -1.6(3)
C47 C7 C8 N4 174.0(3)
N6 C9 C10 C11 3.8(3)
N5 C9 C10 C11 -169.5(3)
N6 C9 C10 C57 -176.8(3)
N5 C9 C10 C57 10.0(5)
C9 C10 C11 C12 -2.6(3)
C57 C10 C11 C12 178.0(3)
C9 C10 C11 C67 178.3(3)
C57 C10 C11 C67 -1.1(5)
C10 C11 C12 N6 0.5(3)
C67 C11 C12 N6 179.6(3)
C10 C11 C12 C13 177.9(4)
C67 C11 C12 C13 -3.1(7)
N6 C12 C13 N7 -0.4(3)
C11 C12 C13 N7 -177.6(4)
N6 C12 C13 C14 167.3(4)
C11 C12 C13 C14 -9.9(8)
N7 C13 C14 C15 3.6(4)
C12 C13 C14 C15 -164.4(4)
N7 C13 C14 C77 -179.5(3)
C12 C13 C14 C77 12.5(6)
C13 C14 C15 C16 0.2(3)
C77 C14 C15 C16 -176.8(3)
C13 C14 C15 C87 -177.3(3)
C77 C14 C15 C87 5.6(5)
C14 C15 C16 N1 171.4(3)
C87 C15 C16 N1 -10.8(5)
C14 C15 C16 N7 -4.0(3)
C87 C15 C16 N7 173.8(3)
C3 C2 C17 C18 -145.6(3)
C1 C2 C17 C18 36.7(5)
C3 C2 C17 C22 33.0(5)
C1 C2 C17 C22 -144.6(3)
C22 C17 C18 C19 -2.0(5)
C2 C17 C18 C19 176.7(3)
C17 C18 C19 C20 0.1(5)
C18 C19 C20 C21 1.6(5)
C18 C19 C20 C23 -176.7(3)
C19 C20 C21 C22 -1.5(5)
C23 C20 C21 C22 176.9(3)
C20 C21 C22 C17 -0.4(6)
C18 C17 C22 C21 2.2(5)
C2 C17 C22 C21 -176.6(3)
C19 C20 C23 C24 -122.1(4)
C21 C20 C23 C24 59.6(5)
C19 C20 C23 C25 -0.5(5)
C21 C20 C23 C25 -178.8(4)
C19 C20 C23 C26 117.8(4)
C21 C20 C23 C26 -60.5(5)
C2 C3 C27 C32 -146.3(6)
C4 C3 C27 C32 37.7(6)
C2 C3 C27 C28 30.9(6)
C4 C3 C27 C28 -145.2(5)
C32 C27 C28 C29 0.01(15)
C3 C27 C28 C29 -177.1(4)
C27 C28 C29 C30 0.07(15)
C28 C29 C30 C31 -0.2(3)
C28 C29 C30 C33 174.7(8)
C29 C30 C31 C32 0.3(4)
C33 C30 C31 C32 -174.4(8)
C28 C27 C32 C31 0.1(3)
C3 C27 C32 C31 177.1(4)
C30 C31 C32 C27 -0.2(4)
C29 C30 C33 C34 43.0(11)
C31 C30 C33 C34 -142.4(8)
C29 C30 C33 C36 163.1(9)
C31 C30 C33 C36 -22.2(11)
C29 C30 C33 C35 -77.3(10)
C31 C30 C33 C35 97.4(9)
C28' C29' C30' C31' -0.4(3)
C28' C29' C30' C33' 174.6(8)
C29' C30' C31' C32' 0.5(4)
C33' C30' C31' C32' -174.3(8)
C29' C30' C33' C34' 44.2(12)
C31' C30' C33' C34' -141.2(9)
C29' C30' C33' C36' 165.2(10)
C31' C30' C33' C36' -20.2(12)
C29' C30' C33' C35' -75.4(10)
C31' C30' C33' C35' 99.2(9)
C7 C6 C37 C42 -45.8(8)
C5 C6 C37 C42 133.7(7)
C7 C6 C37 C38 131.7(7)
C5 C6 C37 C38 -48.8(7)
C42 C37 C38 C39 -0.07(15)
C6 C37 C38 C39 -177.8(5)
C37 C38 C39 C40 -0.01(15)
C38 C39 C40 C41 0.0(3)
C38 C39 C40 C43 -175.3(18)
C39 C40 C41 C42 0.1(4)
C43 C40 C41 C42 175.4(18)
C38 C37 C42 C41 0.2(3)
C6 C37 C42 C41 177.7(6)
C40 C41 C42 C37 -0.2(5)
C39 C40 C43 C44 21(3)
C41 C40 C43 C44 -154.3(17)
C39 C40 C43 C46 -99(2)
C41 C40 C43 C46 86(2)
C39 C40 C43 C45 143.8(18)
C41 C40 C43 C45 -31(3)
C38' C39' C40' C41' -0.3(3)
C38' C39' C40' C43' 174.9(4)
C39' C40' C41' C42' -0.1(4)
C43' C40' C41' C42' -175.2(4)
C39' C40' C43' C46' -95.7(5)
C41' C40' C43' C46' 79.2(6)
C39' C40' C43' C44' 142.4(5)
C41' C40' C43' C44' -42.7(7)
C39' C40' C43' C45' 21.7(7)
C41' C40' C43' C45' -163.4(5)
C6 C7 C47 C48 66.4(6)
C8 C7 C47 C48 -108.0(5)
C6 C7 C47 C52 -116.8(5)
C8 C7 C47 C52 68.9(5)
C52 C47 C48 C49 -0.20(16)
C7 C47 C48 C49 176.5(4)
C47 C48 C49 C50 -0.03(16)
C48 C49 C50 C51 0.0(3)
C48 C49 C50 C53 -166.7(12)
C49 C50 C51 C52 0.2(5)
C53 C50 C51 C52 167.5(12)
C50 C51 C52 C47 -0.4(5)
C48 C47 C52 C51 0.4(3)
C7 C47 C52 C51 -176.4(4)
C51 C50 C53 C56 69.1(16)
C49 C50 C53 C56 -124.8(13)
C51 C50 C53 C54 -49.3(18)
C49 C50 C53 C54 116.9(14)
C51 C50 C53 C55 -174.9(12)
C49 C50 C53 C55 -9(2)
C48' C49' C50' C51' -0.2(3)
C48' C49' C50' C53' 178.6(5)
C49' C50' C51' C52' 0.0(4)
C53' C50' C51' C52' -178.9(5)
C51' C50' C53' C56' -41.1(8)
C49' C50' C53' C56' 140.1(6)
C51' C50' C53' C54' -160.0(5)
C49' C50' C53' C54' 21.3(8)
C51' C50' C53' C55' 80.3(7)
C49' C50' C53' C55' -98.5(6)
C11 C10 C57 C58 -139.9(4)
C9 C10 C57 C58 40.8(5)
C11 C10 C57 C62 40.2(5)
C9 C10 C57 C62 -139.1(3)
C62 C57 C58 C59 2.6(5)
C10 C57 C58 C59 -177.3(3)
C57 C58 C59 C60 -0.9(6)
C58 C59 C60 C61 -1.3(5)
C58 C59 C60 C63 178.7(3)
C59 C60 C61 C62 1.7(5)
C63 C60 C61 C62 -178.3(3)
C60 C61 C62 C57 0.1(5)
C58 C57 C62 C61 -2.2(5)
C10 C57 C62 C61 177.7(3)
C59 C60 C63 C66 -160.7(4)
C61 C60 C63 C66 19.3(5)
C59 C60 C63 C64 73.5(5)
C61 C60 C63 C64 -106.4(5)
C59 C60 C63 C65 -42.6(5)
C61 C60 C63 C65 137.4(4)
C10 C11 C67 C72 -117.9(4)
C12 C11 C67 C72 63.2(5)
C10 C11 C67 C68 55.0(4)
C12 C11 C67 C68 -123.9(4)
C72 C67 C68 C69 2.8(5)
C11 C67 C68 C69 -170.5(3)
C67 C68 C69 C70 1.1(5)
C68 C69 C70 C71 -4.2(5)
C68 C69 C70 C73 173.6(3)
C69 C70 C71 C72 3.5(5)
C73 C70 C71 C72 -174.2(3)
C68 C67 C72 C71 -3.5(5)
C11 C67 C72 C71 169.6(3)
C70 C71 C72 C67 0.3(5)
C69 C70 C73 C76 -177.1(3)
C71 C70 C73 C76 0.6(5)
C69 C70 C73 C74 -57.4(4)
C71 C70 C73 C74 120.3(4)
C69 C70 C73 C75 60.7(4)
C71 C70 C73 C75 -121.6(4)
C15 C14 C77 C82 59.1(5)
C13 C14 C77 C82 -117.3(4)
C15 C14 C77 C78 -114.7(4)
C13 C14 C77 C78 68.8(5)
C82 C77 C78 C79 -1.9(5)
C14 C77 C78 C79 172.1(3)
C77 C78 C79 C80 -0.3(5)
C78 C79 C80 C81 3.1(5)
C78 C79 C80 C83 -177.7(3)
C79 C80 C81 C82 -3.9(5)
C83 C80 C81 C82 177.0(3)
C78 C77 C82 C81 1.1(5)
C14 C77 C82 C81 -173.0(3)
C80 C81 C82 C77 1.8(6)
C79 C80 C83 C85 36.3(11)
C81 C80 C83 C85 -144.6(10)
C79 C80 C83 C84 -93.4(9)
C81 C80 C83 C84 85.7(9)
C79 C80 C83 C86 160.5(8)
C81 C80 C83 C86 -20.4(8)
C14 C15 C87 C92 -147.9(4)
C16 C15 C87 C92 34.9(5)
C14 C15 C87 C88 37.2(5)
C16 C15 C87 C88 -140.0(3)
C92 C87 C88 C89 -1.6(5)
C15 C87 C88 C89 173.4(3)
C87 C88 C89 C90 1.3(6)
C88 C89 C90 C91 0.2(6)
C88 C89 C90 C93 -179.7(4)
C89 C90 C91 C92 -1.3(6)
C93 C90 C91 C92 178.7(4)
C90 C91 C92 C87 0.9(6)
C88 C87 C92 C91 0.6(5)
C15 C87 C92 C91 -174.5(3)
C91 C90 C93 C96 -82.1(5)
C89 C90 C93 C96 97.8(5)
C91 C90 C93 C95 42.2(5)
C89 C90 C93 C95 -137.9(4)
C91 C90 C93 C94 158.1(4)
C89 C90 C93 C94 -22.0(5)
N2 C1 N1 C16 -2.4(5)
C2 C1 N1 C16 171.6(3)
N7 C16 N1 C1 8.1(5)
C15 C16 N1 C1 -166.5(3)
N3 C4 N2 C1 -176.2(3)
C3 C4 N2 C1 3.2(3)
N3 C4 N2 Mn1 5.4(4)
C3 C4 N2 Mn1 -175.26(19)
N1 C1 N2 C4 172.4(3)
C2 C1 N2 C4 -2.4(3)
N1 C1 N2 Mn1 -9.1(4)
C2 C1 N2 Mn1 176.1(2)
N7 Mn1 N2 C4 -170.7(2)
N6 Mn1 N2 C4 -106.1(3)
N4 Mn1 N2 C4 -16.1(2)
O1 Mn1 N2 C4 82.1(3)
O1' Mn1 N2 C4 83.1(7)
N7 Mn1 N2 C1 11.2(3)
N6 Mn1 N2 C1 75.7(4)
N4 Mn1 N2 C1 165.7(3)
O1 Mn1 N2 C1 -96.0(3)
O1' Mn1 N2 C1 -95.1(7)
N4 C5 N3 C4 0.4(5)
C6 C5 N3 C4 177.8(3)
N2 C4 N3 C5 6.5(5)
C3 C4 N3 C5 -172.8(3)
N5 C8 N4 C5 -177.3(3)
C7 C8 N4 C5 1.5(3)
N5 C8 N4 Mn1 18.5(4)
C7 C8 N4 Mn1 -162.8(2)
N3 C5 N4 C8 177.0(3)
C6 C5 N4 C8 -0.8(3)
N3 C5 N4 Mn1 -18.2(4)
C6 C5 N4 Mn1 163.99(19)
N7 Mn1 N4 C8 -85.3(3)
N6 Mn1 N4 C8 -22.5(3)
N2 Mn1 N4 C8 -176.4(3)
O1 Mn1 N4 C8 81.5(3)
O1' Mn1 N4 C8 71.8(7)
N7 Mn1 N4 C5 112.9(3)
N6 Mn1 N4 C5 175.7(2)
N2 Mn1 N4 C5 21.8(2)
O1 Mn1 N4 C5 -80.3(3)
O1' Mn1 N4 C5 -90.0(7)
N4 C8 N5 C9 -1.1(5)
C7 C8 N5 C9 -179.6(3)
N6 C9 N5 C8 -3.7(5)
C10 C9 N5 C8 168.8(3)
N5 C9 N6 C12 170.3(3)
C10 C9 N6 C12 -3.6(3)
N5 C9 N6 Mn1 -9.6(4)
C10 C9 N6 Mn1 176.5(2)
C11 C12 N6 C9 1.9(3)
C13 C12 N6 C9 -176.4(2)
C11 C12 N6 Mn1 -178.2(2)
C13 C12 N6 Mn1 3.5(3)
N7 Mn1 N6 C9 175.8(3)
N2 Mn1 N6 C9 109.3(3)
N4 Mn1 N6 C9 18.7(3)
O1 Mn1 N6 C9 -79.0(3)
O1' Mn1 N6 C9 -79.3(7)
N7 Mn1 N6 C12 -4.0(2)
N2 Mn1 N6 C12 -70.6(3)
N4 Mn1 N6 C12 -161.2(2)
O1 Mn1 N6 C12 101.1(3)
O1' Mn1 N6 C12 100.8(7)
N1 C16 N7 C13 -169.0(3)
C15 C16 N7 C13 6.4(3)
N1 C16 N7 Mn1 -1.8(5)
C15 C16 N7 Mn1 173.6(2)
C14 C13 N7 C16 -6.3(3)
C12 C13 N7 C16 165.6(2)
C14 C13 N7 Mn1 -174.8(2)
C12 C13 N7 Mn1 -2.9(3)
N6 Mn1 N7 C16 -162.5(3)
N2 Mn1 N7 C16 -6.3(3)
N4 Mn1 N7 C16 -97.9(3)
O1 Mn1 N7 C16 95.8(3)
O1' Mn1 N7 C16 105.7(7)
N6 Mn1 N7 C13 3.8(2)
N2 Mn1 N7 C13 160.0(2)
N4 Mn1 N7 C13 68.4(3)
O1 Mn1 N7 C13 -98.0(3)
O1' Mn1 N7 C13 -88.0(7)
O3 S1 O1 Mn1 -134.8(4)
O2 S1 O1 Mn1 3.4(5)
C97 S1 O1 Mn1 114.3(4)
N7 Mn1 O1 S1 116.4(4)
N6 Mn1 O1 S1 32.9(4)
N2 Mn1 O1 S1 -150.8(4)
N4 Mn1 O1 S1 -57.8(4)
O1' Mn1 O1 S1 35(4)
O3 S1 C97 F3 -53.9(4)
O2 S1 C97 F3 -176.5(3)
O1 S1 C97 F3 64.2(4)
O3 S1 C97 F1 -175.5(4)
O2 S1 C97 F1 61.9(4)
O1 S1 C97 F1 -57.4(4)
O3 S1 C97 F2 65.2(4)
O2 S1 C97 F2 -57.4(4)
O1 S1 C97 F2 -176.6(4)
O2' S1' O1' Mn1 -2(3)
O3' S1' O1' Mn1 136.8(17)
C97' S1' O1' Mn1 -113.5(19)
N7 Mn1 O1' S1' -151.4(19)
N6 Mn1 O1' S1' 128(2)
N2 Mn1 O1' S1' -56(2)
N4 Mn1 O1' S1' 39(2)
O1 Mn1 O1' S1' -50(3)
O2' S1' C97' F1' -59.3(16)
O3' S1' C97' F1' 178.0(15)
O1' S1' C97' F1' 58.1(16)
O2' S1' C97' F3' 179.8(13)
O3' S1' C97' F3' 57.0(15)
O1' S1' C97' F3' -62.9(13)
O2' S1' C97' F2' 62.1(17)
O3' S1' C97' F2' -60.7(17)
O1' S1' C97' F2' 179.5(15)
